data_1569649
loop_
_publ_author_name
'Hou, Baoshan'
'Zheng, Haiyan'
'Zhang, Kunhao'
'Wu, Qi'
'Qin, Chao'
'Sun, Chunyi'
'Pan, Qinhe'
'Kang, Zhenhui'
'Wang, Xinlong'
'Su, Zhongmin'

_publ_section_title
;
 Electron delocalization of robust high-nuclear bismuth-oxo clusters for
 promoted CO<sub>2</sub> electroreduction.
;
_journal_issue 33
_journal_name_full 'Chemical science'
_journal_page_first 8962
_journal_page_last 8969
_journal_paper_doi 10.1039/d3sc02924g
_journal_volume 14
_journal_year 2023
_chemical_formula_moiety 'C93 H121 Bi4 N2 O13'
_chemical_formula_sum 'C93 H121 Bi4 N2 O13'
_chemical_formula_weight 2310.83
_space_group_crystal_system triclinic
_space_group_IT_number 2
_space_group_name_Hall '-P 1'
_space_group_name_H-M_alt 'P -1'
_atom_sites_solution_hydrogens geom
_atom_sites_solution_primary dual
_audit_creation_date 2021-12-31
_audit_creation_method
;
Olex2 1.5-beta
(compiled 2021.12.09 svn.r5202d8cf for OlexSys, GUI svn.r6439)
;
_audit_update_record
;
2023-01-13 deposited with the CCDC.	2023-08-01 downloaded from the CCDC.
;
_cell_angle_alpha 67.924(11)
_cell_angle_beta 78.114(12)
_cell_angle_gamma 83.852(11)
_cell_formula_units_Z 2
_cell_length_a 16.570(4)
_cell_length_b 17.360(4)
_cell_length_c 19.896(5)
_cell_measurement_reflns_used 14541
_cell_measurement_temperature 173(2)
_cell_measurement_theta_max 57.000
_cell_measurement_theta_min 1.953
_cell_volume 5187(2)
_computing_cell_refinement 'SAINT+ Ver. 2016.5-0 (Bruker-AXS, 2016)'
_computing_data_collection 'APEX3 Ver. 2016.5-0 (Bruker-AXS, 2016)'
_computing_data_reduction 'SAINT+ Ver. 2016.5-0 (Bruker-AXS, 2016)'
_computing_molecular_graphics 'Olex2 1.5-beta (Dolomanov et al., 2009)'
_computing_publication_material 'Olex2 1.5-beta (Dolomanov et al., 2009)'
_computing_structure_refinement 'SHELXL 2014/7 (Sheldrick, 2015)'
_computing_structure_solution 'XT (Sheldrick, 2015a)'
_diffrn_ambient_temperature 173.02
_diffrn_detector 'charge-coupled device (CCD) area detector'
_diffrn_detector_area_resol_mean 7.9
_diffrn_detector_type 'Bruker D8 VENTURE'
_diffrn_measured_fraction_theta_full 0.986
_diffrn_measured_fraction_theta_max 0.986
_diffrn_measurement_device 'three-circle diffractometer'
_diffrn_measurement_device_type 'Bruker D8 VENTURE'
_diffrn_measurement_method '0.60\ % \ w and 0.6\ % \ f scans'
_diffrn_radiation_collimation '0.5 mm double- pinhole'
_diffrn_radiation_detector 'Bruker D8 VENTURE'
_diffrn_radiation_monochromator 'equatorially mounted graphite'
_diffrn_radiation_probe x-ray
_diffrn_radiation_type 'Cu K\a'
_diffrn_radiation_wavelength 1.54178
_diffrn_radiation_xray_symbol K-L~3~
_diffrn_reflns_av_R_equivalents 0.0584
_diffrn_reflns_av_unetI/netI 0.0452
_diffrn_reflns_Laue_measured_fraction_full 0.986
_diffrn_reflns_Laue_measured_fraction_max 0.986
_diffrn_reflns_limit_h_max 19
_diffrn_reflns_limit_h_min -19
_diffrn_reflns_limit_k_max 20
_diffrn_reflns_limit_k_min -20
_diffrn_reflns_limit_l_max 23
_diffrn_reflns_limit_l_min -23
_diffrn_reflns_number 72620
_diffrn_reflns_point_group_measured_fraction_full 0.986
_diffrn_reflns_point_group_measured_fraction_max 0.986
_diffrn_reflns_theta_full 64.050
_diffrn_reflns_theta_max 64.050
_diffrn_reflns_theta_min 2.436
_diffrn_source 'microfocus sealed X-ray tube'
_diffrn_source_type 'Incoatec I\ms'
_exptl_absorpt_coefficient_mu 13.492
_exptl_absorpt_correction_T_max 0.86
_exptl_absorpt_correction_T_min 0.84
_exptl_absorpt_correction_type multi-scan
_exptl_absorpt_process_details 'SADABS-2016/2 (Krause et al., 2015) was used for absorption correction.'
_exptl_crystal_colour colorless
_exptl_crystal_density_diffrn 1.479
_exptl_crystal_density_method 'not measured'
_exptl_crystal_description block
_exptl_crystal_F_000 2258
_exptl_crystal_size_max 0.24
_exptl_crystal_size_mid 0.22
_exptl_crystal_size_min 0.2
_refine_diff_density_max 2.558
_refine_diff_density_min -2.667
_refine_diff_density_rms 0.210
_refine_ls_extinction_method none
_refine_ls_goodness_of_fit_ref 1.076
_refine_ls_hydrogen_treatment constr
_refine_ls_matrix_type full
_refine_ls_number_parameters 1035
_refine_ls_number_reflns 17011
_refine_ls_number_restraints 3771
_refine_ls_restrained_S_all 1.041
_refine_ls_R_factor_all 0.0690
_refine_ls_R_factor_gt 0.0581
_refine_ls_shift/su_max 0.001
_refine_ls_shift/su_mean 0.000
_refine_ls_structure_factor_coef Fsqd
_refine_ls_weighting_details 'w=1/[\s^2^(Fo^2^)+(0.0415P)^2^+102.3428P] where P=(Fo^2^+2Fc^2^)/3'
_refine_ls_weighting_scheme calc
_refine_ls_wR_factor_gt 0.1356
_refine_ls_wR_factor_ref 0.1447
_reflns_Friedel_coverage 0.000
_reflns_number_gt 14541
_reflns_number_total 17011
_reflns_threshold_expression 'I > 2\s(I)'
_cod_data_source_file d3sc02924g2.cif
_cod_data_source_block 1_sq_sq
_cod_depositor_comments 'Adding full bibliography for 1569648--1569653.cif.'
_cod_database_code 1569649
_shelx_shelxl_version_number 2014/7
_shelx_space_group_comment
;
The symmetry employed for this shelxl refinement is uniquely defined
by the following loop, which should always be used as a source of
symmetry information in preference to the above space-group names.
They are only intended as comments.
;
_shelx_estimated_absorpt_t_max 0.54
_shelx_estimated_absorpt_t_min 0.21
_olex2_refinement_description
;
1. Fixed Uiso
 At 1.2 times of:
  All C(H) groups, All C(H,H) groups, All N(H,H) groups
 At 1.5 times of:
  All C(H,H,H) groups
2. Restrained distances
 O11-C79 \\sim O13-C84 \\sim O14-C94
 with sigma of 0.02
 Bi3-O14 \\sim Bi1-O13 \\sim Bi1-O11
 with sigma of 0.02
 C91-C68 \\sim C93-C68 \\sim C92-C68 \\sim C67-C60 \\sim C73-C60 \\sim C65-C60
\\sim C87-C71 \\sim C86-C71
 \\sim C90-C71 \\sim C72-C58 \\sim C64-C58 \\sim C85-C58 \\sim C82-C53 \\sim
C83-C53 \\sim C81-C53 \\sim C80-
 C62 \\sim C70-C62 \\sim C76-C62 \\sim C61-C45 \\sim C63-C45 \\sim C66-C45
\\sim C89-C69 \\sim C78-C69 ~
 C88-C69
 with sigma of 0.02
 C66-C63 \\sim C63-C61 \\sim C66-C61 \\sim C76-C70 \\sim C80-C76 \\sim C80-C70
\\sim C83-C82 \\sim C82-C81
 \\sim C83-C81 \\sim C72-C64 \\sim C85-C64 \\sim C85-C72 \\sim C89-C88 \\sim
C89-C78 \\sim C88-C78 \\sim C73-
 C67 \\sim C67-C65 \\sim C73-C65 \\sim C93-C91 \\sim C92-C91 \\sim C93-C92
\\sim C90-C87 \\sim C87-C86 ~
 C90-C86
 with sigma of 0.01
 C72-C16 \\sim C64-C16 \\sim C85-C16 \\sim C81-C54 \\sim C82-C54 \\sim C83-C54
\\sim C76-C39 \\sim C70-C39
 \\sim C80-C39 \\sim C66-C30 \\sim C61-C30 \\sim C63-C30 \\sim C78-C56 \\sim
C89-C56 \\sim C88-C56 \\sim C65-
 C51 \\sim C73-C51 \\sim C67-C51 \\sim C91-C59 \\sim C92-C59 \\sim C93-C59
\\sim C90-C52 \\sim C86-C52 ~
 C87-C52
 with sigma of 0.01
3. Uiso/Uaniso restraints and constraints
C1 \\sim C2 \\sim C3 \\sim C4 \\sim C5 \\sim C6 \\sim C7 \\sim C8 \\sim C9
\\sim C10 \\sim C11 \\sim C12 \\sim C13 \\sim C14 \\sim C15 \\sim C16 \\sim C17
\\sim C18 \\sim C19 \\sim C20 \\sim C21 \\sim C22 \\sim C23 \\sim C24 \\sim C25
\\sim C26 \\sim C27 \\sim C28 \\sim C29 \\sim C30 \\sim C31 \\sim C32 \\sim C33
\\sim C34 \\sim C35 \\sim C36 \\sim C37 \\sim C38 \\sim C39 \\sim C40 \\sim C41
\\sim C42 \\sim C43 \\sim C44 \\sim C45 \\sim C46 \\sim C47 \\sim C48 \\sim C49
\\sim C50 \\sim C51 \\sim C52 \\sim C53 \\sim C54 \\sim C55 \\sim C56 \\sim C57
\\sim C58 \\sim C59 \\sim C60 \\sim C61 \\sim C62 \\sim C63 \\sim C64 \\sim C65
\\sim C66 \\sim C67 \\sim C68 \\sim C69 \\sim C70 \\sim C71 \\sim C72 \\sim C73
\\sim C74 \\sim C76 \\sim C77 \\sim C78 \\sim C80 \\sim C81 \\sim C82 \\sim C83
\\sim C85 \\sim C86 \\sim C87 \\sim C88 \\sim C89 \\sim C90 \\sim C91 \\sim C92
\\sim C93 \\sim C79 \\sim C84 \\sim C94 \\sim O1 \\sim O2 \\sim O3 \\sim O4
\\sim O5 \\sim O6 \\sim O7 \\sim O8 \\sim O9 \\sim O10 \\sim O11 \\sim O13
\\sim O14: within 3.8A with sigma of 0.01 and sigma for terminal atoms of 0.03
within 3.8A
4. Rigid body (RIGU) restrains
 O14, C94
 with sigma for 1-2 distances of 0.001 and sigma for 1-3 distances of 0.001
5.a Secondary CH2 refined with riding coordinates:
 N1(H1A,H1B), N2(H2A,H2B), C6(H6A,H6B), C12(H12A,H12B), C19(H19A,H19B),
 C27(H27A,H27B), C33(H33A,H33B), C37(H37A,H37B), C49(H49A,H49B), C57(H57A,H57B),
  C74(H74A,H74B), C77(H77A,H77B)
5.b Me refined with riding coordinates:
 C92(H92A,H92B,H92C)
5.c Aromatic/amide H refined with riding coordinates:
 C5(H5), C10(H10), C17(H17), C20(H20), C25(H25), C26(H26), C28(H28), C29(H29),
 C38(H38), C40(H40), C42(H42), C44(H44), C46(H46), C48(H48), C50(H50), C55(H55)
5.d Idealised Me refined as rotating group:
 C61(H61A,H61B,H61C), C63(H63A,H63B,H63C), C64(H64A,H64B,H64C), C65(H65A,H65B,
 H65C), C66(H66A,H66B,H66C), C67(H67A,H67B,H67C), C70(H70A,H70B,H70C), C72(H72A,
 H72B,H72C), C73(H73A,H73B,H73C), C76(H76A,H76B,H76C), C78(H78A,H78B,H78C),
 C80(H80A,H80B,H80C), C81(H81A,H81B,H81C), C82(H82A,H82B,H82C), C83(H83A,H83B,
 H83C), C85(H85A,H85B,H85C), C86(H86A,H86B,H86C), C87(H87A,H87B,H87C), C88(H88A,
 H88B,H88C), C89(H89A,H89B,H89C), C90(H90A,H90B,H90C), C91(H91A,H91B,H91C),
 C93(H93A,H93B,H93C), C79(H79A,H79B,H79C), C84(H84A,H84B,H84C), C94(H94A,H94B,
 H94C)
;
_platon_squeeze_void_probe_radius 1.20
_olex2_submission_special_instructions 'No special instructions were received'

loop_
_space_group_symop_operation_xyz
'x, y, z'
'-x, -y, -z'

loop_
_atom_site_label
_atom_site_type_symbol
_atom_site_fract_x
_atom_site_fract_y
_atom_site_fract_z
_atom_site_U_iso_or_equiv
_atom_site_adp_type
_atom_site_occupancy
_atom_site_site_symmetry_order
_atom_site_calc_flag
_atom_site_refinement_flags_posn
_atom_site_refinement_flags_adp
_atom_site_refinement_flags_occupancy
_atom_site_disorder_assembly
_atom_site_disorder_group
Bi1 Bi 0.67286(2) 0.25196(2) 0.88136(2) 0.02884(11) Uani 1 1 d D . . . .
Bi2 Bi 0.60602(2) 0.44464(2) 0.74366(2) 0.03089(11) Uani 1 1 d . . . . .
Bi3 Bi 0.82685(2) 0.38877(3) 0.74431(2) 0.03419(11) Uani 1 1 d D . . . .
Bi4 Bi 0.84884(3) 0.16306(3) 0.78335(3) 0.04024(12) Uani 1 1 d . . . . .
O1 O 0.6974(4) 0.3836(4) 0.8056(4) 0.0340(13) Uani 1 1 d . U . . .
O2 O 0.8042(4) 0.2600(5) 0.8228(4) 0.0379(13) Uani 1 1 d . U . . .
O3 O 0.6533(5) 0.5663(5) 0.7236(4) 0.0412(12) Uani 1 1 d . U . . .
O4 O 0.5432(4) 0.4587(4) 0.8480(4) 0.0372(12) Uani 1 1 d . U . . .
O5 O 0.5684(4) 0.3019(4) 0.8181(4) 0.0341(12) Uani 1 1 d . U . . .
O6 O 0.8507(5) 0.0828(5) 0.9004(5) 0.0467(13) Uani 1 1 d . U . . .
O7 O 0.6935(4) 0.1558(5) 0.8290(4) 0.0390(12) Uani 1 1 d . U . . .
O8 O 0.9743(5) 0.1883(5) 0.7853(5) 0.0491(13) Uani 1 1 d . U . . .
O9 O 0.8682(5) 0.2903(5) 0.6829(4) 0.0447(13) Uani 1 1 d . U . . .
O10 O 0.7294(5) 0.4383(5) 0.6584(4) 0.0424(12) Uani 1 1 d . U . . .
N1 N 0.9769(7) 0.3516(9) 0.7799(7) 0.071(4) Uani 1 1 d . . . . .
H1A H 0.9931 0.3013 0.7792 0.086 Uiso 1 1 calc R U . . .
H1B H 1.0122 0.3879 0.7461 0.086 Uiso 1 1 calc R U . . .
N2 N 0.8403(8) 0.4057(10) 0.8612(8) 0.086(5) Uani 1 1 d . . . . .
H2A H 0.8031 0.4441 0.8685 0.104 Uiso 1 1 calc R U . . .
H2B H 0.8278 0.3579 0.8985 0.104 Uiso 1 1 calc R U . . .
C1 C 0.6058(6) 0.1149(7) 0.7657(6) 0.0359(15) Uani 1 1 d . U . . .
C2 C 0.8315(7) 0.2934(7) 0.5714(7) 0.0433(16) Uani 1 1 d . U . . .
C3 C 0.7131(7) 0.3967(7) 0.5602(6) 0.0390(16) Uani 1 1 d . U . . .
C4 C 0.4961(6) 0.2216(6) 0.7768(6) 0.0336(15) Uani 1 1 d . U . . .
C5 C 0.4206(6) 0.1909(7) 0.7778(6) 0.0373(16) Uani 1 1 d . U . . .
H5 H 0.4197 0.1600 0.7486 0.045 Uiso 1 1 calc R U . . .
C6 C 0.5736(7) 0.2037(7) 0.7304(6) 0.0386(16) Uani 1 1 d . U . . .
H6A H 0.6153 0.2422 0.7241 0.046 Uiso 1 1 calc R U . . .
H6B H 0.5627 0.2118 0.6821 0.046 Uiso 1 1 calc R U . . .
C7 C 0.4967(6) 0.2676(6) 0.8213(6) 0.0336(14) Uani 1 1 d . U . . .
C8 C 0.4636(7) 0.4827(6) 0.8483(6) 0.0350(15) Uani 1 1 d . U . . .
C9 C 0.8913(7) 0.2878(7) 0.6140(7) 0.0421(16) Uani 1 1 d . U . . .
C10 C 0.3187(7) 0.4527(7) 0.8800(6) 0.0396(16) Uani 1 1 d . U . . .
H10 H 0.2776 0.4138 0.9002 0.047 Uiso 1 1 calc R U . . .
C11 C 0.3996(7) 0.4246(7) 0.8797(6) 0.0360(15) Uani 1 1 d . U . . .
C12 C 0.5061(7) 0.6349(7) 0.7871(6) 0.0385(17) Uani 1 1 d . U . . .
H12A H 0.4826 0.6835 0.7979 0.046 Uiso 1 1 calc R U . . .
H12B H 0.5535 0.6151 0.8113 0.046 Uiso 1 1 calc R U . . .
C13 C 0.7163(7) 0.4595(7) 0.5881(6) 0.0394(16) Uani 1 1 d . U . . .
C14 C 0.7996(7) -0.0487(7) 0.9180(7) 0.0448(17) Uani 1 1 d . U . . .
C15 C 0.6561(7) 0.0943(7) 0.8200(7) 0.0385(15) Uani 1 1 d . U . . .
C16 C 0.6642(7) 0.4993(7) 0.4523(5) 0.0476(19) Uani 1 1 d D U . . .
C17 C 0.6867(8) 0.4182(8) 0.4938(6) 0.0457(17) Uani 1 1 d . U . . .
H17 H 0.6839 0.3764 0.4759 0.055 Uiso 1 1 calc R U . . .
C18 C 0.7017(7) 0.5433(7) 0.5449(6) 0.0411(16) Uani 1 1 d . U . . .
C19 C 0.7413(7) 0.3082(7) 0.5983(6) 0.0400(17) Uani 1 1 d . U . . .
H19A H 0.7088 0.2709 0.5894 0.048 Uiso 1 1 calc R U . . .
H19B H 0.7320 0.2956 0.6510 0.048 Uiso 1 1 calc R U . . .
C20 C 0.3508(7) 0.2490(7) 0.8648(6) 0.0381(16) Uani 1 1 d . U . . .
H20 H 0.3027 0.2574 0.8953 0.046 Uiso 1 1 calc R U . . .
C21 C 1.0297(7) 0.1432(8) 0.7533(7) 0.0471(16) Uani 1 1 d . U . . .
C22 C 0.6704(7) 0.0119(7) 0.8611(7) 0.0427(16) Uani 1 1 d . U . . .
C23 C 0.8644(7) 0.0018(8) 0.9055(7) 0.0481(17) Uani 1 1 d . U . . .
C24 C 0.9754(8) 0.2747(8) 0.5869(7) 0.0487(17) Uani 1 1 d . U . . .
C25 C 0.6768(8) 0.5604(8) 0.4786(7) 0.0478(18) Uani 1 1 d . U . . .
H25 H 0.6679 0.6158 0.4497 0.057 Uiso 1 1 calc R U . . .
C26 C 0.3586(7) 0.5916(7) 0.8225(6) 0.0418(17) Uani 1 1 d . U . . .
H26 H 0.3452 0.6481 0.8036 0.050 Uiso 1 1 calc R U . . .
C27 C 0.4210(7) 0.3330(6) 0.9151(6) 0.0363(16) Uani 1 1 d . U . . .
H27A H 0.3813 0.3096 0.9601 0.044 Uiso 1 1 calc R U . . .
H27B H 0.4749 0.3275 0.9287 0.044 Uiso 1 1 calc R U . . .
C28 C 0.8148(8) -0.1290(8) 0.9204(7) 0.0496(18) Uani 1 1 d . U . . .
H28 H 0.7700 -0.1616 0.9291 0.059 Uiso 1 1 calc R U . . .
C29 C 0.6427(7) -0.0498(8) 0.8429(8) 0.0500(18) Uani 1 1 d . U . . .
H29 H 0.6536 -0.1052 0.8706 0.060 Uiso 1 1 calc R U . . .
C30 C 0.3464(5) 0.2052(6) 0.8213(6) 0.0401(18) Uani 1 1 d D U . . .
C31 C 0.4415(7) 0.5667(7) 0.8198(6) 0.0376(15) Uani 1 1 d . U . . .
C32 C 0.6104(7) 0.6246(7) 0.6765(6) 0.0402(15) Uani 1 1 d . U . . .
C33 C 1.0197(7) 0.0248(8) 0.8782(8) 0.0519(19) Uani 1 1 d . U . . .
H33A H 1.0030 0.0694 0.8968 0.062 Uiso 1 1 calc R U . . .
H33B H 1.0624 -0.0088 0.9040 0.062 Uiso 1 1 calc R U . . .
C34 C 1.0547(7) 0.0618(8) 0.7970(8) 0.0527(18) Uani 1 1 d . U . . .
C35 C 0.9463(7) -0.0284(8) 0.8943(7) 0.0491(17) Uani 1 1 d . U . . .
C36 C 0.4223(6) 0.2813(6) 0.8659(6) 0.0352(15) Uani 1 1 d . U . . .
C37 C 0.7138(7) 0.6142(7) 0.5683(7) 0.0424(17) Uani 1 1 d . U . . .
H37A H 0.7494 0.5941 0.6048 0.051 Uiso 1 1 calc R U . . .
H37B H 0.7425 0.6576 0.5258 0.051 Uiso 1 1 calc R U . . .
C38 C 1.1102(8) 0.0172(9) 0.7622(8) 0.0568(19) Uani 1 1 d . U . . .
H38 H 1.1258 -0.0364 0.7904 0.068 Uiso 1 1 calc R U . . .
C39 C 0.2953(5) 0.5363(7) 0.8518(6) 0.0438(19) Uani 1 1 d D U . . .
C40 C 0.9959(9) 0.2675(8) 0.5181(7) 0.0547(18) Uani 1 1 d . U . . .
H40 H 1.0512 0.2587 0.5004 0.066 Uiso 1 1 calc R U . . .
C41 C 0.5349(7) 0.6603(7) 0.7050(6) 0.0401(16) Uani 1 1 d . U . . .
C42 C 0.5808(7) 0.0513(7) 0.7499(7) 0.0455(17) Uani 1 1 d . U . . .
H42 H 0.5495 0.0652 0.7130 0.055 Uiso 1 1 calc R U . . .
C43 C 0.6362(7) 0.6522(7) 0.5998(7) 0.0422(16) Uani 1 1 d . U . . .
C44 C 0.8570(8) 0.2862(8) 0.5032(7) 0.0525(18) Uani 1 1 d . U . . .
H44 H 0.8172 0.2908 0.4749 0.063 Uiso 1 1 calc R U . . .
C45 C 0.2667(6) 0.1688(6) 0.8189(6) 0.051(2) Uani 1 1 d D U . . .
C46 C 0.5887(8) 0.7120(7) 0.5542(7) 0.0464(17) Uani 1 1 d . U . . .
H46 H 0.6073 0.7302 0.5035 0.056 Uiso 1 1 calc R U . . .
C47 C 1.0634(8) 0.1771(8) 0.6792(7) 0.0499(17) Uani 1 1 d . U . . .
C48 C 0.9595(8) -0.1112(8) 0.8982(8) 0.0547(19) Uani 1 1 d . U . . .
H48 H 1.0134 -0.1323 0.8924 0.066 Uiso 1 1 calc R U . . .
C49 C 0.7116(7) -0.0161(8) 0.9290(7) 0.0487(18) Uani 1 1 d . U . . .
H49A H 0.7105 0.0307 0.9447 0.058 Uiso 1 1 calc R U . . .
H49B H 0.6790 -0.0592 0.9686 0.058 Uiso 1 1 calc R U . . .
C50 C 0.4926(8) 0.7201(7) 0.6550(7) 0.0446(17) Uani 1 1 d . U . . .
H50 H 0.4451 0.7444 0.6738 0.054 Uiso 1 1 calc R U . . .
C51 C 0.8938(7) -0.1639(6) 0.9105(7) 0.054(2) Uani 1 1 d D U . . .
C52 C 0.9392(8) 0.2725(8) 0.4747(6) 0.059(2) Uani 1 1 d D U . . .
C53 C 0.4647(7) 0.8121(7) 0.5281(6) 0.056(2) Uani 1 1 d D U . . .
C54 C 0.5153(7) 0.7459(6) 0.5804(6) 0.0462(19) Uani 1 1 d D U . . .
C55 C 1.1203(8) 0.1288(9) 0.6464(8) 0.0556(18) Uani 1 1 d . U . . .
H55 H 1.1425 0.1513 0.5964 0.067 Uiso 1 1 calc R U . . .
C56 C 0.5998(7) -0.0327(6) 0.7860(7) 0.053(2) Uani 1 1 d D U . . .
C57 C 1.0431(8) 0.2653(8) 0.6313(7) 0.0504(19) Uani 1 1 d . U . . .
H57A H 1.0929 0.2889 0.5973 0.060 Uiso 1 1 calc R U . . .
H57B H 1.0265 0.2977 0.6626 0.060 Uiso 1 1 calc R U . . .
C58 C 0.6363(7) 0.5236(7) 0.3785(6) 0.059(2) Uani 1 1 d D U . . .
C59 C 1.1436(7) 0.0474(8) 0.6885(7) 0.062(2) Uani 1 1 d D U . . .
C60 C 0.9128(6) -0.2520(7) 0.9113(6) 0.060(3) Uani 1 1 d D U . . .
C61 C 0.2551(8) 0.1909(9) 0.7417(6) 0.080(4) Uani 1 1 d D U . . .
H61A H 0.2505 0.2503 0.7185 0.120 Uiso 1 1 calc R U . . .
H61B H 0.2056 0.1668 0.7416 0.120 Uiso 1 1 calc R U . . .
H61C H 0.3015 0.1700 0.7151 0.120 Uiso 1 1 calc R U . . .
C62 C 0.2049(8) 0.5631(7) 0.8601(6) 0.058(3) Uani 1 1 d D U . . .
C63 C 0.1931(6) 0.1988(9) 0.8599(8) 0.090(4) Uani 1 1 d D U . . .
H63A H 0.1992 0.1832 0.9104 0.135 Uiso 1 1 calc R U . . .
H63B H 0.1447 0.1745 0.8580 0.135 Uiso 1 1 calc R U . . .
H63C H 0.1879 0.2583 0.8380 0.135 Uiso 1 1 calc R U . . .
C64 C 0.5715(9) 0.5916(8) 0.3687(8) 0.099(5) Uani 1 1 d D U . . .
H64A H 0.5195 0.5690 0.3973 0.148 Uiso 1 1 calc R U . . .
H64B H 0.5670 0.6167 0.3176 0.148 Uiso 1 1 calc R U . . .
H64C H 0.5862 0.6328 0.3850 0.148 Uiso 1 1 calc R U . . .
C65 C 0.9599(8) -0.3017(8) 0.9708(7) 0.089(5) Uani 1 1 d D U . . .
H65A H 1.0133 -0.2787 0.9602 0.133 Uiso 1 1 calc R U . . .
H65B H 0.9664 -0.3583 0.9732 0.133 Uiso 1 1 calc R U . . .
H65C H 0.9305 -0.3001 1.0172 0.133 Uiso 1 1 calc R U . . .
C66 C 0.2716(8) 0.0755(6) 0.8538(8) 0.087(4) Uani 1 1 d D U . . .
H66A H 0.3200 0.0546 0.8294 0.130 Uiso 1 1 calc R U . . .
H66B H 0.2235 0.0529 0.8492 0.130 Uiso 1 1 calc R U . . .
H66C H 0.2743 0.0595 0.9050 0.130 Uiso 1 1 calc R U . . .
C67 C 0.8348(7) -0.2972(8) 0.9253(9) 0.090(5) Uani 1 1 d D U . . .
H67A H 0.8000 -0.2951 0.9696 0.135 Uiso 1 1 calc R U . . .
H67B H 0.8483 -0.3541 0.9305 0.135 Uiso 1 1 calc R U . . .
H67C H 0.8063 -0.2710 0.8845 0.135 Uiso 1 1 calc R U . . .
C68 C 1.2068(8) -0.0024(8) 0.6513(7) 0.073(3) Uani 1 1 d D U . . .
C69 C 0.5732(7) -0.0987(7) 0.7627(7) 0.068(3) Uani 1 1 d D U . . .
C70 C 0.1532(7) 0.5089(9) 0.8443(9) 0.092(5) Uani 1 1 d D U . . .
H70A H 0.1657 0.5178 0.7927 0.138 Uiso 1 1 calc R U . . .
H70B H 0.0959 0.5223 0.8577 0.138 Uiso 1 1 calc R U . . .
H70C H 0.1647 0.4517 0.8724 0.138 Uiso 1 1 calc R U . . .
C71 C 0.9649(8) 0.2685(8) 0.3973(7) 0.072(3) Uani 1 1 d D U . . .
C72 C 0.6045(11) 0.4525(8) 0.3690(8) 0.102(5) Uani 1 1 d D U . . .
H72A H 0.5562 0.4326 0.4057 0.152 Uiso 1 1 calc R U . . .
H72B H 0.6460 0.4087 0.3744 0.152 Uiso 1 1 calc R U . . .
H72C H 0.5906 0.4702 0.3208 0.152 Uiso 1 1 calc R U . . .
C73 C 0.9618(9) -0.2520(9) 0.8396(7) 0.093(5) Uani 1 1 d D U . . .
H73A H 0.9320 -0.2207 0.8007 0.140 Uiso 1 1 calc R U . . .
H73B H 0.9710 -0.3082 0.8413 0.140 Uiso 1 1 calc R U . . .
H73C H 1.0138 -0.2272 0.8307 0.140 Uiso 1 1 calc R U . . .
C74 C 0.9168(12) 0.4280(13) 0.8632(12) 0.097(4) Uani 1 1 d . U . . .
H74A H 0.9181 0.4310 0.9107 0.116 Uiso 1 1 calc R U . . .
H74B H 0.9315 0.4814 0.8249 0.116 Uiso 1 1 calc R U . . .
C76 C 0.1712(9) 0.5619(10) 0.9363(6) 0.106(5) Uani 1 1 d D U . . .
H76A H 0.1720 0.5058 0.9709 0.159 Uiso 1 1 calc R U . . .
H76B H 0.1154 0.5840 0.9385 0.159 Uiso 1 1 calc R U . . .
H76C H 0.2044 0.5953 0.9483 0.159 Uiso 1 1 calc R U . . .
C77 C 0.9796(11) 0.3526(12) 0.8492(10) 0.083(3) Uani 1 1 d . U . . .
H77A H 1.0355 0.3617 0.8516 0.100 Uiso 1 1 calc R U . . .
H77B H 0.9628 0.2995 0.8870 0.100 Uiso 1 1 calc R U . . .
C78 C 0.6055(11) -0.1834(6) 0.8048(9) 0.110(5) Uani 1 1 d D U . . .
H78A H 0.6645 -0.1831 0.7982 0.165 Uiso 1 1 calc R U . . .
H78B H 0.5903 -0.2231 0.7869 0.165 Uiso 1 1 calc R U . . .
H78C H 0.5823 -0.1985 0.8562 0.165 Uiso 1 1 calc R U . . .
C80 C 0.1925(9) 0.6506(7) 0.8076(8) 0.111(6) Uani 1 1 d D U . . .
H80A H 0.2220 0.6880 0.8183 0.166 Uiso 1 1 calc R U . . .
H80B H 0.1347 0.6659 0.8132 0.166 Uiso 1 1 calc R U . . .
H80C H 0.2128 0.6537 0.7579 0.166 Uiso 1 1 calc R U . . .
C81 C 0.4834(11) 0.8085(10) 0.4532(6) 0.112(5) Uani 1 1 d D U . . .
H81A H 0.5421 0.8035 0.4384 0.168 Uiso 1 1 calc R U . . .
H81B H 0.4626 0.8585 0.4191 0.168 Uiso 1 1 calc R U . . .
H81C H 0.4578 0.7613 0.4535 0.168 Uiso 1 1 calc R U . . .
C82 C 0.3737(6) 0.7979(10) 0.5564(9) 0.115(6) Uani 1 1 d D U . . .
H82A H 0.3662 0.7445 0.5954 0.172 Uiso 1 1 calc R U . . .
H82B H 0.3476 0.7997 0.5170 0.172 Uiso 1 1 calc R U . . .
H82C H 0.3495 0.8405 0.5748 0.172 Uiso 1 1 calc R U . . .
C83 C 0.4804(11) 0.8966(6) 0.5232(9) 0.107(5) Uani 1 1 d D U . . .
H83A H 0.4878 0.8945 0.5705 0.160 Uiso 1 1 calc R U . . .
H83B H 0.4343 0.9332 0.5084 0.160 Uiso 1 1 calc R U . . .
H83C H 0.5294 0.9168 0.4875 0.160 Uiso 1 1 calc R U . . .
C85 C 0.7081(9) 0.5566(11) 0.3160(6) 0.118(6) Uani 1 1 d D U . . .
H85A H 0.7057 0.5371 0.2773 0.177 Uiso 1 1 calc R U . . .
H85B H 0.7590 0.5374 0.3338 0.177 Uiso 1 1 calc R U . . .
H85C H 0.7052 0.6163 0.2973 0.177 Uiso 1 1 calc R U . . .
C86 C 0.9689(12) 0.3559(8) 0.3399(7) 0.124(6) Uani 1 1 d D U . . .
H86A H 0.9140 0.3786 0.3356 0.186 Uiso 1 1 calc R U . . .
H86B H 0.9972 0.3543 0.2932 0.186 Uiso 1 1 calc R U . . .
H86C H 0.9981 0.3901 0.3546 0.186 Uiso 1 1 calc R U . . .
C87 C 0.9036(10) 0.2247(11) 0.3813(9) 0.118(5) Uani 1 1 d D U . . .
H87A H 0.9037 0.1671 0.4129 0.177 Uiso 1 1 calc R U . . .
H87B H 0.9177 0.2289 0.3307 0.177 Uiso 1 1 calc R U . . .
H87C H 0.8498 0.2495 0.3897 0.177 Uiso 1 1 calc R U . . .
C88 C 0.4823(7) -0.1014(10) 0.7732(10) 0.115(5) Uani 1 1 d D U . . .
H88A H 0.4602 -0.1280 0.8246 0.173 Uiso 1 1 calc R U . . .
H88B H 0.4683 -0.1322 0.7462 0.173 Uiso 1 1 calc R U . . .
H88C H 0.4594 -0.0458 0.7555 0.173 Uiso 1 1 calc R U . . .
C89 C 0.6071(11) -0.0820(10) 0.6823(7) 0.119(5) Uani 1 1 d D U . . .
H89A H 0.5788 -0.0342 0.6526 0.179 Uiso 1 1 calc R U . . .
H89B H 0.5990 -0.1294 0.6710 0.179 Uiso 1 1 calc R U . . .
H89C H 0.6649 -0.0719 0.6722 0.179 Uiso 1 1 calc R U . . .
C90 C 1.0474(8) 0.2285(12) 0.3873(9) 0.128(6) Uani 1 1 d D U . . .
H90A H 1.0468 0.1722 0.4219 0.191 Uiso 1 1 calc R U . . .
H90B H 1.0873 0.2587 0.3955 0.191 Uiso 1 1 calc R U . . .
H90C H 1.0618 0.2286 0.3380 0.191 Uiso 1 1 calc R U . . .
C91 C 1.2063(11) -0.0929(7) 0.6984(10) 0.137(7) Uani 1 1 d D U . . .
H91A H 1.2161 -0.0999 0.7463 0.206 Uiso 1 1 calc R U . . .
H91B H 1.2489 -0.1222 0.6759 0.206 Uiso 1 1 calc R U . . .
H91C H 1.1537 -0.1147 0.7033 0.206 Uiso 1 1 calc R U . . .
C92 C 1.2917(7) 0.0269(11) 0.6391(11) 0.130(6) Uani 1 1 d D U . . .
H92A H 1.3048 0.0219 0.6855 0.196 Uiso 1 1 calc R U . . .
H92B H 1.3304 -0.0063 0.6176 0.196 Uiso 1 1 calc R U . . .
H92C H 1.2945 0.0841 0.6065 0.196 Uiso 1 1 calc R U . . .
C93 C 1.1880(12) 0.0060(12) 0.5791(8) 0.138(7) Uani 1 1 d D U . . .
H93A H 1.2041 -0.0446 0.5701 0.207 Uiso 1 1 calc R U . . .
H93B H 1.2178 0.0513 0.5407 0.207 Uiso 1 1 calc R U . . .
H93C H 1.1298 0.0167 0.5796 0.207 Uiso 1 1 calc R U . . .
O11 O 0.7575(6) 0.1476(6) 0.9919(6) 0.075(2) Uani 1 1 d D U . . .
O13 O 0.6702(8) 0.3331(7) 0.9764(6) 0.089(3) Uani 1 1 d D U . . .
O14 O 0.8116(7) 0.5522(6) 0.7410(6) 0.084(2) Uani 1 1 d D U . . .
C79 C 0.8012(14) 0.1670(14) 1.0341(13) 0.117(6) Uani 1 1 d D U . . .
H79A H 0.8531 0.1892 1.0049 0.175 Uiso 1 1 calc R U . . .
H79B H 0.8109 0.1178 1.0751 0.175 Uiso 1 1 calc R U . . .
H79C H 0.7704 0.2077 1.0519 0.175 Uiso 1 1 calc R U . . .
C84 C 0.6124(16) 0.3075(17) 1.0409(12) 0.145(8) Uani 1 1 d D U . . .
H84A H 0.5740 0.2723 1.0371 0.218 Uiso 1 1 calc R U . . .
H84B H 0.5833 0.3552 1.0487 0.218 Uiso 1 1 calc R U . . .
H84C H 0.6398 0.2771 1.0817 0.218 Uiso 1 1 calc R U . . .
C94 C 0.8017(18) 0.6073(15) 0.7782(15) 0.142(6) Uani 1 1 d D U . . .
H94A H 0.8234 0.6600 0.7452 0.214 Uiso 1 1 calc R U . . .
H94B H 0.8307 0.5854 0.8189 0.214 Uiso 1 1 calc R U . . .
H94C H 0.7441 0.6143 0.7963 0.214 Uiso 1 1 calc R U . . .

loop_
_atom_site_aniso_label
_atom_site_aniso_U_11
_atom_site_aniso_U_22
_atom_site_aniso_U_33
_atom_site_aniso_U_23
_atom_site_aniso_U_13
_atom_site_aniso_U_12
Bi1 0.0272(2) 0.0301(2) 0.0305(2) -0.01117(16) -0.00803(16) -0.00035(15)
Bi2 0.0326(2) 0.0314(2) 0.0374(2) -0.01665(17) -0.01950(17) 0.00358(16)
Bi3 0.0290(2) 0.0396(2) 0.0366(2) -0.01375(18) -0.00740(17) -0.00960(16)
Bi4 0.0307(2) 0.0473(3) 0.0563(3) -0.0321(2) -0.0175(2) 0.01036(18)
O1 0.032(3) 0.040(3) 0.042(3) -0.024(2) -0.018(2) 0.003(2)
O2 0.032(3) 0.044(3) 0.052(3) -0.030(2) -0.019(2) 0.009(2)
O3 0.046(2) 0.042(2) 0.046(2) -0.024(2) -0.017(2) 0.000(2)
O4 0.038(2) 0.040(2) 0.045(2) -0.025(2) -0.017(2) 0.002(2)
O5 0.029(2) 0.036(2) 0.048(2) -0.021(2) -0.020(2) 0.001(2)
O6 0.036(2) 0.052(2) 0.063(3) -0.030(2) -0.025(2) 0.013(2)
O7 0.033(2) 0.043(2) 0.056(2) -0.029(2) -0.021(2) 0.002(2)
O8 0.038(2) 0.059(3) 0.063(3) -0.033(2) -0.019(2) 0.010(2)
O9 0.042(3) 0.057(3) 0.047(3) -0.029(2) -0.019(2) 0.006(2)
O10 0.045(2) 0.050(2) 0.041(2) -0.022(2) -0.022(2) 0.003(2)
N1 0.055(7) 0.101(10) 0.084(9) -0.060(8) -0.018(7) -0.004(7)
N2 0.063(8) 0.137(13) 0.082(9) -0.058(9) -0.001(7) -0.053(8)
C1 0.033(3) 0.039(3) 0.052(3) -0.027(3) -0.021(3) -0.001(3)
C2 0.046(3) 0.051(3) 0.044(3) -0.028(3) -0.017(3) 0.006(3)
C3 0.043(3) 0.047(3) 0.039(3) -0.023(3) -0.022(3) 0.004(3)
C4 0.028(3) 0.035(3) 0.049(3) -0.020(3) -0.022(3) 0.001(3)
C5 0.033(3) 0.040(3) 0.051(3) -0.022(3) -0.022(3) -0.003(3)
C6 0.036(3) 0.039(3) 0.050(3) -0.020(3) -0.019(3) -0.002(3)
C7 0.028(3) 0.035(3) 0.048(3) -0.020(2) -0.021(2) 0.000(2)
C8 0.037(3) 0.036(3) 0.044(3) -0.026(2) -0.015(3) 0.007(3)
C9 0.043(3) 0.052(3) 0.047(3) -0.033(3) -0.016(3) 0.006(3)
C10 0.037(3) 0.042(3) 0.048(3) -0.023(3) -0.015(3) 0.003(3)
C11 0.036(3) 0.039(3) 0.044(3) -0.024(3) -0.016(3) 0.002(3)
C12 0.046(3) 0.037(3) 0.045(3) -0.026(3) -0.014(3) 0.003(3)
C13 0.045(3) 0.044(3) 0.040(3) -0.023(3) -0.020(3) 0.004(3)
C14 0.034(3) 0.050(3) 0.060(3) -0.025(3) -0.022(3) 0.009(3)
C15 0.032(3) 0.040(3) 0.054(3) -0.026(3) -0.018(3) 0.001(3)
C16 0.060(4) 0.050(4) 0.044(4) -0.025(3) -0.022(3) 0.005(3)
C17 0.054(3) 0.051(3) 0.043(3) -0.023(3) -0.023(3) 0.004(3)
C18 0.049(3) 0.044(3) 0.042(3) -0.025(3) -0.018(3) 0.003(3)
C19 0.043(3) 0.047(3) 0.041(3) -0.022(3) -0.021(3) 0.005(3)
C20 0.030(3) 0.039(3) 0.052(3) -0.020(3) -0.016(3) -0.003(3)
C21 0.035(3) 0.059(3) 0.064(3) -0.035(3) -0.024(3) 0.007(3)
C22 0.033(3) 0.045(3) 0.060(3) -0.026(3) -0.021(3) 0.005(3)
C23 0.034(3) 0.054(3) 0.064(3) -0.026(3) -0.025(3) 0.014(3)
C24 0.044(3) 0.059(3) 0.055(3) -0.032(3) -0.015(3) 0.006(3)
C25 0.057(3) 0.048(3) 0.045(3) -0.019(3) -0.021(3) 0.005(3)
C26 0.045(3) 0.043(3) 0.046(3) -0.023(3) -0.015(3) 0.004(3)
C27 0.033(3) 0.038(3) 0.046(3) -0.022(3) -0.014(3) 0.004(3)
C28 0.038(3) 0.053(3) 0.065(3) -0.027(3) -0.021(3) 0.009(3)
C29 0.042(3) 0.047(3) 0.068(3) -0.025(3) -0.022(3) 0.003(3)
C30 0.028(3) 0.043(4) 0.055(4) -0.015(3) -0.022(3) -0.004(3)
C31 0.041(3) 0.042(3) 0.044(3) -0.028(2) -0.015(3) 0.002(3)
C32 0.050(3) 0.040(3) 0.046(3) -0.029(2) -0.017(3) 0.001(3)
C33 0.036(3) 0.059(3) 0.070(4) -0.029(3) -0.025(3) 0.011(3)
C34 0.035(3) 0.063(3) 0.070(3) -0.031(3) -0.023(3) 0.008(3)
C35 0.036(3) 0.056(3) 0.067(3) -0.027(3) -0.026(3) 0.008(3)
C36 0.031(3) 0.037(3) 0.046(3) -0.019(3) -0.019(3) 0.002(3)
C37 0.049(3) 0.044(3) 0.044(3) -0.022(3) -0.020(3) 0.000(3)
C38 0.042(3) 0.064(3) 0.075(3) -0.034(3) -0.021(3) 0.007(3)
C39 0.042(4) 0.047(4) 0.048(4) -0.023(3) -0.016(3) 0.010(3)
C40 0.052(3) 0.066(3) 0.056(3) -0.033(3) -0.013(3) 0.008(3)
C41 0.047(3) 0.039(3) 0.046(3) -0.024(3) -0.015(3) 0.000(3)
C42 0.041(3) 0.046(3) 0.061(3) -0.025(3) -0.024(3) 0.000(3)
C43 0.050(3) 0.041(3) 0.046(3) -0.024(3) -0.016(3) -0.001(3)
C44 0.055(3) 0.063(3) 0.049(3) -0.030(3) -0.016(3) 0.005(3)
C45 0.035(4) 0.057(5) 0.068(5) -0.019(4) -0.025(4) -0.010(4)
C46 0.058(3) 0.043(3) 0.047(3) -0.023(3) -0.018(3) 0.001(3)
C47 0.040(3) 0.062(3) 0.063(3) -0.035(3) -0.022(3) 0.004(3)
C48 0.039(3) 0.059(3) 0.070(3) -0.026(3) -0.020(3) 0.012(3)
C49 0.037(3) 0.054(3) 0.062(3) -0.026(3) -0.020(3) 0.009(3)
C50 0.052(3) 0.042(3) 0.050(3) -0.025(3) -0.017(3) 0.002(3)
C51 0.042(4) 0.055(4) 0.068(4) -0.025(3) -0.016(3) 0.011(3)
C52 0.061(4) 0.069(4) 0.053(4) -0.032(3) -0.012(4) 0.007(4)
C53 0.070(5) 0.045(4) 0.056(5) -0.021(4) -0.019(4) 0.007(4)
C54 0.059(4) 0.041(4) 0.050(4) -0.026(3) -0.018(3) 0.002(3)
C55 0.045(3) 0.067(3) 0.069(3) -0.039(3) -0.018(3) 0.006(3)
C56 0.050(4) 0.048(4) 0.073(4) -0.027(3) -0.025(3) -0.003(3)
C57 0.043(3) 0.062(3) 0.059(3) -0.034(3) -0.018(3) 0.004(3)
C58 0.077(5) 0.058(5) 0.049(5) -0.020(4) -0.031(4) 0.007(4)
C59 0.045(4) 0.072(4) 0.080(4) -0.039(4) -0.017(4) 0.006(4)
C60 0.048(5) 0.054(5) 0.078(5) -0.027(4) -0.013(4) 0.014(4)
C61 0.058(7) 0.098(9) 0.088(8) -0.024(7) -0.036(7) -0.014(7)
C62 0.051(5) 0.054(5) 0.060(5) -0.012(4) -0.012(4) 0.011(4)
C63 0.054(7) 0.109(9) 0.110(9) -0.038(8) -0.019(7) -0.023(7)
C64 0.119(10) 0.098(9) 0.084(9) -0.021(8) -0.063(8) 0.022(8)
C65 0.069(8) 0.073(8) 0.113(10) -0.026(8) -0.019(8) 0.023(7)
C66 0.071(8) 0.081(8) 0.103(9) -0.013(8) -0.027(7) -0.032(7)
C67 0.075(9) 0.066(8) 0.120(10) -0.034(8) -0.001(8) 0.005(7)
C68 0.056(5) 0.080(5) 0.087(5) -0.038(5) -0.010(5) 0.015(5)
C69 0.065(5) 0.059(5) 0.091(5) -0.027(5) -0.033(5) -0.006(4)
C70 0.056(8) 0.099(9) 0.113(10) -0.027(8) -0.023(8) 0.002(7)
C71 0.074(5) 0.085(5) 0.063(5) -0.037(4) -0.009(5) 0.008(5)
C72 0.137(10) 0.099(9) 0.079(8) -0.023(8) -0.061(8) -0.002(9)
C73 0.091(9) 0.083(8) 0.103(9) -0.045(8) 0.009(8) 0.004(8)
C74 0.088(7) 0.113(7) 0.090(7) -0.036(6) -0.016(6) -0.013(6)
C76 0.078(9) 0.117(10) 0.099(10) -0.032(9) 0.005(8) 0.025(8)
C77 0.066(5) 0.094(6) 0.085(6) -0.026(5) -0.019(5) 0.004(5)
C78 0.124(11) 0.078(9) 0.145(11) -0.042(9) -0.059(10) -0.006(9)
C80 0.070(9) 0.098(9) 0.118(10) 0.003(9) -0.010(8) 0.020(8)
C81 0.129(10) 0.109(10) 0.086(9) -0.027(8) -0.029(9) 0.028(9)
C82 0.103(10) 0.101(10) 0.106(10) 0.003(9) -0.035(9) 0.020(9)
C83 0.128(10) 0.067(8) 0.112(10) -0.013(8) -0.035(9) 0.006(8)
C85 0.135(11) 0.123(10) 0.075(9) -0.013(9) -0.021(9) 0.002(10)
C86 0.132(11) 0.140(11) 0.082(9) -0.035(9) 0.003(9) 0.001(10)
C87 0.136(11) 0.136(10) 0.090(9) -0.060(8) 0.004(9) -0.014(10)
C88 0.102(10) 0.093(9) 0.155(11) -0.035(9) -0.044(9) -0.018(9)
C89 0.130(11) 0.098(10) 0.134(11) -0.043(9) -0.031(10) -0.007(9)
C90 0.126(11) 0.158(11) 0.089(9) -0.046(9) -0.011(9) 0.028(10)
C91 0.123(11) 0.115(10) 0.137(11) -0.040(9) 0.024(10) 0.030(10)
C92 0.098(10) 0.126(10) 0.151(11) -0.057(10) 0.011(10) 0.021(9)
C93 0.130(11) 0.127(11) 0.135(11) -0.045(10) 0.005(10) 0.027(10)
O11 0.069(4) 0.077(4) 0.074(4) -0.024(3) -0.022(3) 0.018(3)
O13 0.098(5) 0.087(5) 0.078(5) -0.029(4) -0.008(4) -0.003(4)
O14 0.075(4) 0.087(4) 0.079(4) -0.017(4) -0.014(4) -0.008(4)
C79 0.130(12) 0.118(11) 0.119(11) -0.051(10) -0.048(10) 0.008(10)
C84 0.151(15) 0.149(14) 0.122(13) -0.042(12) 0.005(13) -0.031(13)
C94 0.159(14) 0.141(9) 0.143(10) -0.075(9) -0.011(11) -0.017(10)

loop_
_atom_type_symbol
_atom_type_description
_atom_type_scat_dispersion_real
_atom_type_scat_dispersion_imag
_atom_type_scat_source
C C 0.0181 0.0091 'International Tables Vol C Tables 4.2.6.8 and 6.1.1.4'
H H 0.0000 0.0000 'International Tables Vol C Tables 4.2.6.8 and 6.1.1.4'
Bi Bi -4.0111 8.9310 'International Tables Vol C Tables 4.2.6.8 and 6.1.1.4'
N N 0.0311 0.0180 'International Tables Vol C Tables 4.2.6.8 and 6.1.1.4'
O O 0.0492 0.0322 'International Tables Vol C Tables 4.2.6.8 and 6.1.1.4'

loop_
_geom_angle_atom_site_label_1
_geom_angle_atom_site_label_2
_geom_angle_atom_site_label_3
_geom_angle
_geom_angle_site_symmetry_1
_geom_angle_site_symmetry_3
_geom_angle_publ_flag
Bi2 Bi1 Bi4 106.64(2) . . ?
Bi3 Bi1 Bi2 60.64(2) . . ?
Bi3 Bi1 Bi4 60.52(2) . . ?
O1 Bi1 Bi2 30.84(17) . . ?
O1 Bi1 Bi3 35.72(18) . . ?
O1 Bi1 Bi4 94.33(18) . . ?
O1 Bi1 O5 71.0(2) . . ?
O1 Bi1 O7 116.4(3) . . ?
O1 Bi1 O11 129.2(3) . . ?
O1 Bi1 O13 76.8(3) . . ?
O2 Bi1 Bi2 93.91(19) . . ?
O2 Bi1 Bi3 35.19(19) . . ?
O2 Bi1 Bi4 31.00(18) . . ?
O2 Bi1 O1 70.9(3) . . ?
O2 Bi1 O5 121.0(3) . . ?
O2 Bi1 O7 73.0(3) . . ?
O2 Bi1 O11 77.1(3) . . ?
O2 Bi1 O13 103.5(3) . . ?
O5 Bi1 Bi2 40.16(18) . . ?
O5 Bi1 Bi3 95.83(19) . . ?
O5 Bi1 Bi4 113.64(18) . . ?
O5 Bi1 O11 158.7(3) . . ?
O5 Bi1 O13 109.5(3) . . ?
O7 Bi1 Bi2 106.45(19) . . ?
O7 Bi1 Bi3 94.1(2) . . ?
O7 Bi1 Bi4 42.64(18) . . ?
O7 Bi1 O5 86.1(2) . . ?
O7 Bi1 O11 89.3(3) . . ?
O7 Bi1 O13 162.8(3) . . ?
O11 Bi1 Bi2 158.9(2) . . ?
O11 Bi1 Bi3 105.3(2) . . ?
O11 Bi1 Bi4 75.4(2) . . ?
O13 Bi1 Bi2 90.5(3) . . ?
O13 Bi1 Bi3 91.7(3) . . ?
O13 Bi1 Bi4 130.1(3) . . ?
O13 Bi1 O11 73.6(3) . . ?
Bi1 Bi2 Bi3 59.058(16) . . ?
O1 Bi2 Bi1 33.3(2) . . ?
O1 Bi2 Bi3 32.7(2) . . ?
O1 Bi2 O3 91.0(3) . . ?
O1 Bi2 O4 83.1(3) . . ?
O1 Bi2 O5 70.0(2) . . ?
O1 Bi2 O10 72.7(3) . . ?
O3 Bi2 Bi1 122.14(19) . . ?
O3 Bi2 Bi3 79.9(2) . . ?
O3 Bi2 O4 81.9(3) . . ?
O3 Bi2 O5 154.5(2) . . ?
O3 Bi2 O10 82.0(3) . . ?
O4 Bi2 Bi1 78.28(19) . . ?
O4 Bi2 Bi3 111.67(18) . . ?
O4 Bi2 O5 79.3(3) . . ?
O4 Bi2 O10 150.6(2) . . ?
O5 Bi2 Bi1 36.72(15) . . ?
O5 Bi2 Bi3 91.28(16) . . ?
O10 Bi2 Bi1 89.84(18) . . ?
O10 Bi2 Bi3 41.03(17) . . ?
O10 Bi2 O5 106.9(3) . . ?
Bi1 Bi3 Bi2 60.302(18) . . ?
Bi1 Bi3 Bi4 60.641(17) . . ?
Bi2 Bi3 Bi4 106.472(18) . . ?
O1 Bi3 Bi1 35.89(18) . . ?
O1 Bi3 Bi2 30.42(18) . . ?
O1 Bi3 Bi4 94.61(18) . . ?
O1 Bi3 O9 117.0(3) . . ?
O1 Bi3 O10 69.4(3) . . ?
O1 Bi3 N1 136.1(3) . . ?
O1 Bi3 N2 76.0(3) . . ?
O1 Bi3 O14 82.4(3) . . ?
O2 Bi3 Bi1 35.66(18) . . ?
O2 Bi3 Bi2 94.02(18) . . ?
O2 Bi3 Bi4 30.78(18) . . ?
O2 Bi3 O1 71.5(3) . . ?
O2 Bi3 O9 69.2(3) . . ?
O2 Bi3 O10 112.6(3) . . ?
O2 Bi3 N1 82.1(4) . . ?
O2 Bi3 N2 80.3(4) . . ?
O2 Bi3 O14 140.3(3) . . ?
O9 Bi3 Bi1 92.4(2) . . ?
O9 Bi3 Bi2 109.14(18) . . ?
O9 Bi3 Bi4 38.8(2) . . ?
O9 Bi3 O10 82.8(3) . . ?
O9 Bi3 N1 83.3(3) . . ?
O9 Bi3 N2 138.8(4) . . ?
O9 Bi3 O14 150.5(3) . . ?
O10 Bi3 Bi1 90.07(19) . . ?
O10 Bi3 Bi2 39.92(19) . . ?
O10 Bi3 Bi4 104.06(18) . . ?
O10 Bi3 N1 154.5(3) . . ?
O10 Bi3 N2 135.8(4) . . ?
O10 Bi3 O14 84.0(3) . . ?
N1 Bi3 Bi1 111.8(3) . . ?
N1 Bi3 Bi2 164.8(3) . . ?
N1 Bi3 Bi4 77.5(3) . . ?
N1 Bi3 O14 97.9(4) . . ?
N2 Bi3 Bi1 76.8(3) . . ?
N2 Bi3 Bi2 99.7(3) . . ?
N2 Bi3 Bi4 105.5(4) . . ?
N2 Bi3 N1 65.2(4) . . ?
N2 Bi3 O14 64.4(5) . . ?
O14 Bi3 Bi1 114.0(2) . . ?
O14 Bi3 Bi2 75.7(2) . . ?
O14 Bi3 Bi4 169.9(2) . . ?
Bi3 Bi4 Bi1 58.836(16) . . ?
O2 Bi4 Bi1 33.0(2) . . ?
O2 Bi4 Bi3 32.3(2) . . ?
O2 Bi4 O6 86.5(3) . . ?
O2 Bi4 O7 69.0(2) . . ?
O2 Bi4 O8 89.3(3) . . ?
O2 Bi4 O9 72.1(3) . . ?
O6 Bi4 Bi1 78.2(2) . . ?
O6 Bi4 Bi3 115.7(2) . . ?
O6 Bi4 O7 82.1(3) . . ?
O6 Bi4 O9 152.4(3) . . ?
O7 Bi4 Bi1 36.62(15) . . ?
O7 Bi4 Bi3 87.67(16) . . ?
O8 Bi4 Bi1 119.3(2) . . ?
O8 Bi4 Bi3 80.1(2) . . ?
O8 Bi4 O6 82.9(3) . . ?
O8 Bi4 O7 154.3(3) . . ?
O8 Bi4 O9 79.8(3) . . ?
O9 Bi4 Bi1 91.79(19) . . ?
O9 Bi4 Bi3 40.07(18) . . ?
O9 Bi4 O7 105.1(3) . . ?
Bi2 O1 Bi1 115.9(3) . . ?
Bi2 O1 Bi3 116.9(3) . . ?
Bi3 O1 Bi1 108.4(3) . . ?
Bi3 O2 Bi1 109.1(3) . . ?
Bi4 O2 Bi1 116.0(3) . . ?
Bi4 O2 Bi3 116.9(3) . . ?
C32 O3 Bi2 107.5(6) . . ?
C8 O4 Bi2 113.3(6) . . ?
Bi1 O5 Bi2 103.1(2) . . ?
C7 O5 Bi1 131.7(6) . . ?
C7 O5 Bi2 125.0(6) . . ?
C23 O6 Bi4 108.9(7) . . ?
Bi1 O7 Bi4 100.7(2) . . ?
C15 O7 Bi1 143.6(7) . . ?
C15 O7 Bi4 115.3(6) . . ?
C21 O8 Bi4 110.3(7) . . ?
Bi4 O9 Bi3 101.1(3) . . ?
C9 O9 Bi3 140.7(7) . . ?
C9 O9 Bi4 118.0(7) . . ?
Bi2 O10 Bi3 99.1(3) . . ?
C13 O10 Bi2 113.1(7) . . ?
C13 O10 Bi3 147.8(7) . . ?
Bi3 N1 H1A 109.0 . . ?
Bi3 N1 H1B 109.0 . . ?
H1A N1 H1B 107.8 . . ?
C77 N1 Bi3 113.1(10) . . ?
C77 N1 H1A 109.0 . . ?
C77 N1 H1B 109.0 . . ?
Bi3 N2 H2A 108.4 . . ?
Bi3 N2 H2B 108.4 . . ?
H2A N2 H2B 107.4 . . ?
C74 N2 Bi3 115.6(11) . . ?
C74 N2 H2A 108.4 . . ?
C74 N2 H2B 108.4 . . ?
C15 C1 C6 121.2(9) . . ?
C42 C1 C6 120.3(9) . . ?
C42 C1 C15 118.3(10) . . ?
C9 C2 C19 121.3(10) . . ?
C44 C2 C9 118.6(11) . . ?
C44 C2 C19 120.1(10) . . ?
C13 C3 C19 122.3(9) . . ?
C17 C3 C13 118.5(10) . . ?
C17 C3 C19 119.1(10) . . ?
C5 C4 C6 120.4(9) . . ?
C7 C4 C5 118.2(10) . . ?
C7 C4 C6 121.4(9) . . ?
C4 C5 H5 118.8 . . ?
C4 C5 C30 122.4(9) . . ?
C30 C5 H5 118.8 . . ?
C1 C6 H6A 109.4 . . ?
C1 C6 H6B 109.4 . . ?
C4 C6 C1 111.2(9) . . ?
C4 C6 H6A 109.4 . . ?
C4 C6 H6B 109.4 . . ?
H6A C6 H6B 108.0 . . ?
O5 C7 C4 119.2(10) . . ?
O5 C7 C36 121.1(9) . . ?
C4 C7 C36 119.6(9) . . ?
O4 C8 C11 121.8(9) . . ?
O4 C8 C31 120.1(10) . . ?
C31 C8 C11 118.1(10) . . ?
O9 C9 C2 120.3(10) . . ?
O9 C9 C24 119.8(10) . . ?
C2 C9 C24 119.8(10) . . ?
C11 C10 H10 118.3 . . ?
C11 C10 C39 123.4(11) . . ?
C39 C10 H10 118.3 . . ?
C8 C11 C27 119.6(9) . . ?
C10 C11 C8 119.4(10) . . ?
C10 C11 C27 120.9(10) . . ?
H12A C12 H12B 107.6 . . ?
C31 C12 H12A 108.7 . . ?
C31 C12 H12B 108.7 . . ?
C41 C12 H12A 108.7 . . ?
C41 C12 H12B 108.7 . . ?
C41 C12 C31 114.0(9) . . ?
O10 C13 C3 119.6(10) . . ?
O10 C13 C18 120.4(9) . . ?
C3 C13 C18 119.9(10) . . ?
C23 C14 C49 120.3(11) . . ?
C28 C14 C23 120.2(11) . . ?
C28 C14 C49 119.5(11) . . ?
O7 C15 C1 120.1(10) . . ?
O7 C15 C22 120.3(9) . . ?
C22 C15 C1 119.4(9) . . ?
C17 C16 C25 115.7(9) . . ?
C17 C16 C58 123.7(9) . . ?
C25 C16 C58 120.3(9) . . ?
C3 C17 C16 123.4(10) . . ?
C3 C17 H17 118.3 . . ?
C16 C17 H17 118.3 . . ?
C13 C18 C37 122.3(10) . . ?
C25 C18 C13 118.2(10) . . ?
C25 C18 C37 119.6(10) . . ?
C2 C19 H19A 109.2 . . ?
C2 C19 H19B 109.2 . . ?
C3 C19 C2 111.9(10) . . ?
C3 C19 H19A 109.2 . . ?
C3 C19 H19B 109.2 . . ?
H19A C19 H19B 107.9 . . ?
C30 C20 H20 118.3 . . ?
C30 C20 C36 123.4(11) . . ?
C36 C20 H20 118.3 . . ?
O8 C21 C34 119.5(12) . . ?
O8 C21 C47 120.2(11) . . ?
C47 C21 C34 120.2(12) . . ?
C15 C22 C29 119.2(11) . . ?
C15 C22 C49 123.1(10) . . ?
C29 C22 C49 117.6(11) . . ?
O6 C23 C14 121.2(10) . . ?
O6 C23 C35 118.6(11) . . ?
C14 C23 C35 120.2(11) . . ?
C9 C24 C57 122.5(11) . . ?
C40 C24 C9 118.1(11) . . ?
C40 C24 C57 119.4(11) . . ?
C16 C25 H25 118.2 . . ?
C18 C25 C16 123.7(11) . . ?
C18 C25 H25 118.2 . . ?
C31 C26 H26 118.4 . . ?
C39 C26 H26 118.4 . . ?
C39 C26 C31 123.1(10) . . ?
C11 C27 H27A 108.6 . . ?
C11 C27 H27B 108.6 . . ?
C11 C27 C36 114.9(9) . . ?
H27A C27 H27B 107.5 . . ?
C36 C27 H27A 108.6 . . ?
C36 C27 H27B 108.6 . . ?
C14 C28 H28 118.4 . . ?
C14 C28 C51 123.3(11) . . ?
C51 C28 H28 118.4 . . ?
C22 C29 H29 118.4 . . ?
C56 C29 C22 123.3(11) . . ?
C56 C29 H29 118.4 . . ?
C5 C30 C45 118.7(8) . . ?
C20 C30 C5 117.0(8) . . ?
C20 C30 C45 124.3(9) . . ?
C8 C31 C12 122.2(10) . . ?
C8 C31 C26 119.9(11) . . ?
C26 C31 C12 117.9(10) . . ?
O3 C32 C41 119.5(10) . . ?
O3 C32 C43 122.5(10) . . ?
C43 C32 C41 118.0(10) . . ?
H33A C33 H33B 107.8 . . ?
C34 C33 H33A 109.1 . . ?
C34 C33 H33B 109.1 . . ?
C34 C33 C35 112.6(11) . . ?
C35 C33 H33A 109.1 . . ?
C35 C33 H33B 109.1 . . ?
C21 C34 C33 120.7(11) . . ?
C38 C34 C21 117.9(13) . . ?
C38 C34 C33 121.4(12) . . ?
C23 C35 C33 122.5(11) . . ?
C48 C35 C23 118.0(11) . . ?
C48 C35 C33 119.5(11) . . ?
C7 C36 C27 120.7(9) . . ?
C20 C36 C7 119.3(10) . . ?
C20 C36 C27 120.0(10) . . ?
C18 C37 H37A 108.3 . . ?
C18 C37 H37B 108.3 . . ?
H37A C37 H37B 107.4 . . ?
C43 C37 C18 115.9(10) . . ?
C43 C37 H37A 108.3 . . ?
C43 C37 H37B 108.3 . . ?
C34 C38 H38 118.0 . . ?
C59 C38 C34 123.9(13) . . ?
C59 C38 H38 118.0 . . ?
C10 C39 C62 120.4(9) . . ?
C26 C39 C10 116.1(9) . . ?
C26 C39 C62 123.4(9) . . ?
C24 C40 H40 118.0 . . ?
C52 C40 C24 123.9(12) . . ?
C52 C40 H40 118.0 . . ?
C32 C41 C12 120.1(10) . . ?
C50 C41 C12 122.0(11) . . ?
C50 C41 C32 117.9(11) . . ?
C1 C42 H42 118.1 . . ?
C1 C42 C56 123.9(10) . . ?
C56 C42 H42 118.1 . . ?
C32 C43 C37 119.2(10) . . ?
C46 C43 C32 119.6(11) . . ?
C46 C43 C37 121.2(11) . . ?
C2 C44 H44 118.3 . . ?
C2 C44 C52 123.4(12) . . ?
C52 C44 H44 118.3 . . ?
C61 C45 C30 111.1(7) . . ?
C61 C45 C66 107.9(8) . . ?
C63 C45 C30 111.5(7) . . ?
C63 C45 C61 108.8(7) . . ?
C63 C45 C66 107.8(8) . . ?
C66 C45 C30 109.7(7) . . ?
C43 C46 H46 118.4 . . ?
C54 C46 C43 123.3(11) . . ?
C54 C46 H46 118.4 . . ?
C21 C47 C55 119.5(12) . . ?
C21 C47 C57 122.4(11) . . ?
C55 C47 C57 118.1(12) . . ?
C35 C48 H48 118.7 . . ?
C35 C48 C51 122.7(11) . . ?
C51 C48 H48 118.7 . . ?
C14 C49 C22 115.2(11) . . ?
C14 C49 H49A 108.5 . . ?
C14 C49 H49B 108.5 . . ?
C22 C49 H49A 108.5 . . ?
C22 C49 H49B 108.5 . . ?
H49A C49 H49B 107.5 . . ?
C41 C50 H50 117.5 . . ?
C54 C50 C41 124.9(11) . . ?
C54 C50 H50 117.5 . . ?
C28 C51 C48 115.6(10) . . ?
C28 C51 C60 124.5(10) . . ?
C48 C51 C60 119.8(9) . . ?
C40 C52 C44 116.1(10) . . ?
C40 C52 C71 122.3(11) . . ?
C44 C52 C71 121.5(10) . . ?
C81 C53 C54 111.5(8) . . ?
C81 C53 C82 107.4(8) . . ?
C81 C53 C83 109.3(8) . . ?
C82 C53 C54 110.1(8) . . ?
C83 C53 C54 110.9(8) . . ?
C83 C53 C82 107.5(8) . . ?
C46 C54 C53 121.7(9) . . ?
C50 C54 C46 116.2(10) . . ?
C50 C54 C53 122.1(9) . . ?
C47 C55 H55 119.6 . . ?
C59 C55 C47 120.8(13) . . ?
C59 C55 H55 119.6 . . ?
C29 C56 C42 115.4(9) . . ?
C29 C56 C69 124.0(10) . . ?
C42 C56 C69 120.6(9) . . ?
C24 C57 H57A 108.4 . . ?
C24 C57 H57B 108.4 . . ?
C47 C57 C24 115.6(10) . . ?
C47 C57 H57A 108.4 . . ?
C47 C57 H57B 108.4 . . ?
H57A C57 H57B 107.4 . . ?
C64 C58 C16 111.6(8) . . ?
C64 C58 C85 106.5(8) . . ?
C72 C58 C16 112.5(8) . . ?
C72 C58 C64 108.7(8) . . ?
C72 C58 C85 107.2(8) . . ?
C85 C58 C16 110.0(8) . . ?
C38 C59 C55 117.7(11) . . ?
C38 C59 C68 123.0(11) . . ?
C55 C59 C68 119.3(11) . . ?
C65 C60 C51 111.2(8) . . ?
C65 C60 C67 107.1(8) . . ?
C67 C60 C51 111.3(8) . . ?
C73 C60 C51 111.5(8) . . ?
C73 C60 C65 108.3(8) . . ?
C73 C60 C67 107.3(8) . . ?
C45 C61 H61A 109.5 . . ?
C45 C61 H61B 109.5 . . ?
C45 C61 H61C 109.5 . . ?
H61A C61 H61B 109.5 . . ?
H61A C61 H61C 109.5 . . ?
H61B C61 H61C 109.5 . . ?
C70 C62 C39 112.3(8) . . ?
C70 C62 C76 107.9(8) . . ?
C70 C62 C80 107.0(8) . . ?
C76 C62 C39 111.5(8) . . ?
C76 C62 C80 107.0(8) . . ?
C80 C62 C39 110.9(8) . . ?
C45 C63 H63A 109.5 . . ?
C45 C63 H63B 109.5 . . ?
C45 C63 H63C 109.5 . . ?
H63A C63 H63B 109.5 . . ?
H63A C63 H63C 109.5 . . ?
H63B C63 H63C 109.5 . . ?
C58 C64 H64A 109.5 . . ?
C58 C64 H64B 109.5 . . ?
C58 C64 H64C 109.5 . . ?
H64A C64 H64B 109.5 . . ?
H64A C64 H64C 109.5 . . ?
H64B C64 H64C 109.5 . . ?
C60 C65 H65A 109.5 . . ?
C60 C65 H65B 109.5 . . ?
C60 C65 H65C 109.5 . . ?
H65A C65 H65B 109.5 . . ?
H65A C65 H65C 109.5 . . ?
H65B C65 H65C 109.5 . . ?
C45 C66 H66A 109.5 . . ?
C45 C66 H66B 109.5 . . ?
C45 C66 H66C 109.5 . . ?
H66A C66 H66B 109.5 . . ?
H66A C66 H66C 109.5 . . ?
H66B C66 H66C 109.5 . . ?
C60 C67 H67A 109.5 . . ?
C60 C67 H67B 109.5 . . ?
C60 C67 H67C 109.5 . . ?
H67A C67 H67B 109.5 . . ?
H67A C67 H67C 109.5 . . ?
H67B C67 H67C 109.5 . . ?
C91 C68 C59 110.8(9) . . ?
C92 C68 C59 110.8(9) . . ?
C92 C68 C91 107.8(9) . . ?
C93 C68 C59 111.1(8) . . ?
C93 C68 C91 107.8(9) . . ?
C93 C68 C92 108.5(9) . . ?
C78 C69 C56 111.5(8) . . ?
C78 C69 C89 106.5(8) . . ?
C88 C69 C56 112.2(9) . . ?
C88 C69 C78 108.2(8) . . ?
C88 C69 C89 107.4(8) . . ?
C89 C69 C56 110.7(8) . . ?
C62 C70 H70A 109.5 . . ?
C62 C70 H70B 109.5 . . ?
C62 C70 H70C 109.5 . . ?
H70A C70 H70B 109.5 . . ?
H70A C70 H70C 109.5 . . ?
H70B C70 H70C 109.5 . . ?
C86 C71 C52 109.6(8) . . ?
C87 C71 C52 111.3(9) . . ?
C87 C71 C86 106.8(9) . . ?
C90 C71 C52 112.0(9) . . ?
C90 C71 C86 107.1(9) . . ?
C90 C71 C87 109.8(9) . . ?
C58 C72 H72A 109.5 . . ?
C58 C72 H72B 109.5 . . ?
C58 C72 H72C 109.5 . . ?
H72A C72 H72B 109.5 . . ?
H72A C72 H72C 109.5 . . ?
H72B C72 H72C 109.5 . . ?
C60 C73 H73A 109.5 . . ?
C60 C73 H73B 109.5 . . ?
C60 C73 H73C 109.5 . . ?
H73A C73 H73B 109.5 . . ?
H73A C73 H73C 109.5 . . ?
H73B C73 H73C 109.5 . . ?
N2 C74 H74A 111.0 . . ?
N2 C74 H74B 111.0 . . ?
N2 C74 C77 103.7(16) . . ?
H74A C74 H74B 109.0 . . ?
C77 C74 H74A 111.0 . . ?
C77 C74 H74B 111.0 . . ?
C62 C76 H76A 109.5 . . ?
C62 C76 H76B 109.5 . . ?
C62 C76 H76C 109.5 . . ?
H76A C76 H76B 109.5 . . ?
H76A C76 H76C 109.5 . . ?
H76B C76 H76C 109.5 . . ?
N1 C77 C74 109.0(14) . . ?
N1 C77 H77A 109.9 . . ?
N1 C77 H77B 109.9 . . ?
C74 C77 H77A 109.9 . . ?
C74 C77 H77B 109.9 . . ?
H77A C77 H77B 108.3 . . ?
C69 C78 H78A 109.5 . . ?
C69 C78 H78B 109.5 . . ?
C69 C78 H78C 109.5 . . ?
H78A C78 H78B 109.5 . . ?
H78A C78 H78C 109.5 . . ?
H78B C78 H78C 109.5 . . ?
C62 C80 H80A 109.5 . . ?
C62 C80 H80B 109.5 . . ?
C62 C80 H80C 109.5 . . ?
H80A C80 H80B 109.5 . . ?
H80A C80 H80C 109.5 . . ?
H80B C80 H80C 109.5 . . ?
C53 C81 H81A 109.5 . . ?
C53 C81 H81B 109.5 . . ?
C53 C81 H81C 109.5 . . ?
H81A C81 H81B 109.5 . . ?
H81A C81 H81C 109.5 . . ?
H81B C81 H81C 109.5 . . ?
C53 C82 H82A 109.5 . . ?
C53 C82 H82B 109.5 . . ?
C53 C82 H82C 109.5 . . ?
H82A C82 H82B 109.5 . . ?
H82A C82 H82C 109.5 . . ?
H82B C82 H82C 109.5 . . ?
C53 C83 H83A 109.5 . . ?
C53 C83 H83B 109.5 . . ?
C53 C83 H83C 109.5 . . ?
H83A C83 H83B 109.5 . . ?
H83A C83 H83C 109.5 . . ?
H83B C83 H83C 109.5 . . ?
C58 C85 H85A 109.5 . . ?
C58 C85 H85B 109.5 . . ?
C58 C85 H85C 109.5 . . ?
H85A C85 H85B 109.5 . . ?
H85A C85 H85C 109.5 . . ?
H85B C85 H85C 109.5 . . ?
C71 C86 H86A 109.5 . . ?
C71 C86 H86B 109.5 . . ?
C71 C86 H86C 109.5 . . ?
H86A C86 H86B 109.5 . . ?
H86A C86 H86C 109.5 . . ?
H86B C86 H86C 109.5 . . ?
C71 C87 H87A 109.5 . . ?
C71 C87 H87B 109.5 . . ?
C71 C87 H87C 109.5 . . ?
H87A C87 H87B 109.5 . . ?
H87A C87 H87C 109.5 . . ?
H87B C87 H87C 109.5 . . ?
C69 C88 H88A 109.5 . . ?
C69 C88 H88B 109.5 . . ?
C69 C88 H88C 109.5 . . ?
H88A C88 H88B 109.5 . . ?
H88A C88 H88C 109.5 . . ?
H88B C88 H88C 109.5 . . ?
C69 C89 H89A 109.5 . . ?
C69 C89 H89B 109.5 . . ?
C69 C89 H89C 109.5 . . ?
H89A C89 H89B 109.5 . . ?
H89A C89 H89C 109.5 . . ?
H89B C89 H89C 109.5 . . ?
C71 C90 H90A 109.5 . . ?
C71 C90 H90B 109.5 . . ?
C71 C90 H90C 109.5 . . ?
H90A C90 H90B 109.5 . . ?
H90A C90 H90C 109.5 . . ?
H90B C90 H90C 109.5 . . ?
C68 C91 H91A 109.5 . . ?
C68 C91 H91B 109.5 . . ?
C68 C91 H91C 109.5 . . ?
H91A C91 H91B 109.5 . . ?
H91A C91 H91C 109.5 . . ?
H91B C91 H91C 109.5 . . ?
C68 C92 H92A 109.5 . . ?
C68 C92 H92B 109.5 . . ?
C68 C92 H92C 109.5 . . ?
H92A C92 H92B 109.5 . . ?
H92A C92 H92C 109.5 . . ?
H92B C92 H92C 109.5 . . ?
C68 C93 H93A 109.5 . . ?
C68 C93 H93B 109.5 . . ?
C68 C93 H93C 109.5 . . ?
H93A C93 H93B 109.5 . . ?
H93A C93 H93C 109.5 . . ?
H93B C93 H93C 109.5 . . ?
C79 O11 Bi1 129.8(12) . . ?
C84 O13 Bi1 116.2(14) . . ?
C94 O14 Bi3 149.6(14) . . ?
O11 C79 H79A 109.5 . . ?
O11 C79 H79B 109.5 . . ?
O11 C79 H79C 109.5 . . ?
H79A C79 H79B 109.5 . . ?
H79A C79 H79C 109.5 . . ?
H79B C79 H79C 109.5 . . ?
O13 C84 H84A 109.5 . . ?
O13 C84 H84B 109.5 . . ?
O13 C84 H84C 109.5 . . ?
H84A C84 H84B 109.5 . . ?
H84A C84 H84C 109.5 . . ?
H84B C84 H84C 109.5 . . ?
O14 C94 H94A 109.5 . . ?
O14 C94 H94B 109.5 . . ?
O14 C94 H94C 109.5 . . ?
H94A C94 H94B 109.5 . . ?
H94A C94 H94C 109.5 . . ?
H94B C94 H94C 109.5 . . ?

loop_
_geom_bond_atom_site_label_1
_geom_bond_atom_site_label_2
_geom_bond_distance
_geom_bond_site_symmetry_2
_geom_bond_publ_flag
Bi1 Bi2 3.6728(9) . ?
Bi1 Bi3 3.6264(10) . ?
Bi1 Bi4 3.6937(9) . ?
Bi1 O1 2.240(7) . ?
Bi1 O2 2.238(7) . ?
Bi1 O5 2.255(6) . ?
Bi1 O7 2.243(7) . ?
Bi1 O11 2.796(9) . ?
Bi1 O13 2.743(10) . ?
Bi2 Bi3 3.6851(10) . ?
Bi2 O1 2.092(7) . ?
Bi2 O3 2.196(7) . ?
Bi2 O4 2.211(7) . ?
Bi2 O5 2.432(7) . ?
Bi2 O10 2.395(8) . ?
Bi3 Bi4 3.6894(11) . ?
Bi3 O1 2.231(7) . ?
Bi3 O2 2.212(8) . ?
Bi3 O9 2.421(7) . ?
Bi3 O10 2.449(7) . ?
Bi3 N1 2.672(12) . ?
Bi3 N2 2.507(12) . ?
Bi3 O14 2.799(10) . ?
Bi4 O2 2.117(7) . ?
Bi4 O6 2.225(8) . ?
Bi4 O7 2.547(7) . ?
Bi4 O8 2.181(8) . ?
Bi4 O9 2.356(8) . ?
O3 C32 1.348(13) . ?
O4 C8 1.339(13) . ?
O5 C7 1.365(12) . ?
O6 C23 1.369(14) . ?
O7 C15 1.374(12) . ?
O8 C21 1.356(14) . ?
O9 C9 1.360(13) . ?
O10 C13 1.364(13) . ?
N1 H1A 0.8900 . ?
N1 H1B 0.8900 . ?
N1 C77 1.39(2) . ?
N2 H2A 0.8900 . ?
N2 H2B 0.8900 . ?
N2 C74 1.38(2) . ?
C1 C6 1.523(15) . ?
C1 C15 1.415(14) . ?
C1 C42 1.379(14) . ?
C2 C9 1.403(15) . ?
C2 C19 1.509(16) . ?
C2 C44 1.384(17) . ?
C3 C13 1.406(15) . ?
C3 C17 1.382(15) . ?
C3 C19 1.507(15) . ?
C4 C5 1.405(14) . ?
C4 C6 1.496(16) . ?
C4 C7 1.399(14) . ?
C5 H5 0.9300 . ?
C5 C30 1.407(15) . ?
C6 H6A 0.9700 . ?
C6 H6B 0.9700 . ?
C7 C36 1.418(15) . ?
C8 C11 1.419(15) . ?
C8 C31 1.391(15) . ?
C9 C24 1.415(17) . ?
C10 H10 0.9300 . ?
C10 C11 1.377(15) . ?
C10 C39 1.388(15) . ?
C11 C27 1.513(15) . ?
C12 H12A 0.9700 . ?
C12 H12B 0.9700 . ?
C12 C31 1.540(15) . ?
C12 C41 1.507(16) . ?
C13 C18 1.409(16) . ?
C14 C23 1.383(17) . ?
C14 C28 1.374(17) . ?
C14 C49 1.510(16) . ?
C15 C22 1.378(16) . ?
C16 C17 1.394(15) . ?
C16 C25 1.397(15) . ?
C16 C58 1.523(13) . ?
C17 H17 0.9300 . ?
C18 C25 1.379(16) . ?
C18 C37 1.515(14) . ?
C19 H19A 0.9700 . ?
C19 H19B 0.9700 . ?
C20 H20 0.9300 . ?
C20 C30 1.366(14) . ?
C20 C36 1.372(14) . ?
C21 C34 1.423(18) . ?
C21 C47 1.384(19) . ?
C22 C29 1.398(16) . ?
C22 C49 1.530(16) . ?
C23 C35 1.406(16) . ?
C24 C40 1.389(17) . ?
C24 C57 1.525(16) . ?
C25 H25 0.9300 . ?
C26 H26 0.9300 . ?
C26 C31 1.392(16) . ?
C26 C39 1.380(16) . ?
C27 H27A 0.9700 . ?
C27 H27B 0.9700 . ?
C27 C36 1.553(14) . ?
C28 H28 0.9300 . ?
C28 C51 1.390(15) . ?
C29 H29 0.9300 . ?
C29 C56 1.382(16) . ?
C30 C45 1.541(12) . ?
C32 C41 1.442(16) . ?
C32 C43 1.402(16) . ?
C33 H33A 0.9700 . ?
C33 H33B 0.9700 . ?
C33 C34 1.507(19) . ?
C33 C35 1.514(17) . ?
C34 C38 1.383(18) . ?
C35 C48 1.405(18) . ?
C37 H37A 0.9700 . ?
C37 H37B 0.9700 . ?
C37 C43 1.511(16) . ?
C38 H38 0.9300 . ?
C38 C59 1.371(19) . ?
C39 C62 1.515(14) . ?
C40 H40 0.9300 . ?
C40 C52 1.378(17) . ?
C41 C50 1.383(16) . ?
C42 H42 0.9300 . ?
C42 C56 1.396(16) . ?
C43 C46 1.389(16) . ?
C44 H44 0.9300 . ?
C44 C52 1.397(17) . ?
C45 C61 1.485(11) . ?
C45 C63 1.483(11) . ?
C45 C66 1.504(11) . ?
C46 H46 0.9300 . ?
C46 C54 1.383(16) . ?
C47 C55 1.416(18) . ?
C47 C57 1.513(18) . ?
C48 H48 0.9300 . ?
C48 C51 1.420(17) . ?
C49 H49A 0.9700 . ?
C49 H49B 0.9700 . ?
C50 H50 0.9300 . ?
C50 C54 1.361(16) . ?
C51 C60 1.523(14) . ?
C52 C71 1.537(15) . ?
C53 C54 1.537(14) . ?
C53 C81 1.481(11) . ?
C53 C82 1.508(12) . ?
C53 C83 1.481(11) . ?
C55 H55 0.9300 . ?
C55 C59 1.406(18) . ?
C56 C69 1.522(14) . ?
C57 H57A 0.9700 . ?
C57 H57B 0.9700 . ?
C58 C64 1.492(11) . ?
C58 C72 1.481(11) . ?
C58 C85 1.514(12) . ?
C59 C68 1.536(15) . ?
C60 C65 1.491(11) . ?
C60 C67 1.506(12) . ?
C60 C73 1.489(11) . ?
C61 H61A 0.9600 . ?
C61 H61B 0.9600 . ?
C61 H61C 0.9600 . ?
C62 C70 1.490(12) . ?
C62 C76 1.497(11) . ?
C62 C80 1.507(11) . ?
C63 H63A 0.9600 . ?
C63 H63B 0.9600 . ?
C63 H63C 0.9600 . ?
C64 H64A 0.9600 . ?
C64 H64B 0.9600 . ?
C64 H64C 0.9600 . ?
C65 H65A 0.9600 . ?
C65 H65B 0.9600 . ?
C65 H65C 0.9600 . ?
C66 H66A 0.9600 . ?
C66 H66B 0.9600 . ?
C66 H66C 0.9600 . ?
C67 H67A 0.9600 . ?
C67 H67B 0.9600 . ?
C67 H67C 0.9600 . ?
C68 C91 1.496(12) . ?
C68 C92 1.488(12) . ?
C68 C93 1.485(12) . ?
C69 C78 1.497(12) . ?
C69 C88 1.482(12) . ?
C69 C89 1.508(12) . ?
C70 H70A 0.9600 . ?
C70 H70B 0.9600 . ?
C70 H70C 0.9600 . ?
C71 C86 1.516(12) . ?
C71 C87 1.480(12) . ?
C71 C90 1.476(12) . ?
C72 H72A 0.9600 . ?
C72 H72B 0.9600 . ?
C72 H72C 0.9600 . ?
C73 H73A 0.9600 . ?
C73 H73B 0.9600 . ?
C73 H73C 0.9600 . ?
C74 H74A 0.9700 . ?
C74 H74B 0.9700 . ?
C74 C77 1.66(3) . ?
C76 H76A 0.9600 . ?
C76 H76B 0.9600 . ?
C76 H76C 0.9600 . ?
C77 H77A 0.9700 . ?
C77 H77B 0.9700 . ?
C78 H78A 0.9600 . ?
C78 H78B 0.9600 . ?
C78 H78C 0.9600 . ?
C80 H80A 0.9600 . ?
C80 H80B 0.9600 . ?
C80 H80C 0.9600 . ?
C81 H81A 0.9600 . ?
C81 H81B 0.9600 . ?
C81 H81C 0.9600 . ?
C82 H82A 0.9600 . ?
C82 H82B 0.9600 . ?
C82 H82C 0.9600 . ?
C83 H83A 0.9600 . ?
C83 H83B 0.9600 . ?
C83 H83C 0.9600 . ?
C85 H85A 0.9600 . ?
C85 H85B 0.9600 . ?
C85 H85C 0.9600 . ?
C86 H86A 0.9600 . ?
C86 H86B 0.9600 . ?
C86 H86C 0.9600 . ?
C87 H87A 0.9600 . ?
C87 H87B 0.9600 . ?
C87 H87C 0.9600 . ?
C88 H88A 0.9600 . ?
C88 H88B 0.9600 . ?
C88 H88C 0.9600 . ?
C89 H89A 0.9600 . ?
C89 H89B 0.9600 . ?
C89 H89C 0.9600 . ?
C90 H90A 0.9600 . ?
C90 H90B 0.9600 . ?
C90 H90C 0.9600 . ?
C91 H91A 0.9600 . ?
C91 H91B 0.9600 . ?
C91 H91C 0.9600 . ?
C92 H92A 0.9600 . ?
C92 H92B 0.9600 . ?
C92 H92C 0.9600 . ?
C93 H93A 0.9600 . ?
C93 H93B 0.9600 . ?
C93 H93C 0.9600 . ?
O11 C79 1.363(17) . ?
O13 C84 1.385(18) . ?
O14 C94 1.392(17) . ?
C79 H79A 0.9600 . ?
C79 H79B 0.9600 . ?
C79 H79C 0.9600 . ?
C84 H84A 0.9600 . ?
C84 H84B 0.9600 . ?
C84 H84C 0.9600 . ?
C94 H94A 0.9600 . ?
C94 H94B 0.9600 . ?
C94 H94C 0.9600 . ?

loop_
_geom_torsion_atom_site_label_1
_geom_torsion_atom_site_label_2
_geom_torsion_atom_site_label_3
_geom_torsion_atom_site_label_4
_geom_torsion
_geom_torsion_site_symmetry_1
_geom_torsion_site_symmetry_2
_geom_torsion_site_symmetry_3
_geom_torsion_site_symmetry_4
_geom_torsion_publ_flag
Bi1 O5 C7 C4 -89.1(12) . . . . ?
Bi1 O5 C7 C36 94.1(11) . . . . ?
Bi1 O7 C15 C1 81.7(15) . . . . ?
Bi1 O7 C15 C22 -101.6(13) . . . . ?
Bi2 O3 C32 C41 89.0(9) . . . . ?
Bi2 O3 C32 C43 -90.7(11) . . . . ?
Bi2 O4 C8 C11 96.3(10) . . . . ?
Bi2 O4 C8 C31 -85.9(10) . . . . ?
Bi2 O5 C7 C4 96.4(10) . . . . ?
Bi2 O5 C7 C36 -80.4(11) . . . . ?
Bi2 O10 C13 C3 -102.1(10) . . . . ?
Bi2 O10 C13 C18 74.6(12) . . . . ?
Bi3 O9 C9 C2 -80.2(15) . . . . ?
Bi3 O9 C9 C24 103.5(13) . . . . ?
Bi3 O10 C13 C3 74.1(17) . . . . ?
Bi3 O10 C13 C18 -109.2(13) . . . . ?
Bi3 N1 C77 C74 -36.1(17) . . . . ?
Bi3 N2 C74 C77 -58.2(17) . . . . ?
Bi4 O6 C23 C14 -90.0(13) . . . . ?
Bi4 O6 C23 C35 87.2(11) . . . . ?
Bi4 O7 C15 C1 -107.5(10) . . . . ?
Bi4 O7 C15 C22 69.2(12) . . . . ?
Bi4 O8 C21 C34 -88.8(11) . . . . ?
Bi4 O8 C21 C47 93.0(11) . . . . ?
Bi4 O9 C9 C2 93.5(11) . . . . ?
Bi4 O9 C9 C24 -82.8(12) . . . . ?
O3 C32 C41 C12 2.4(15) . . . . ?
O3 C32 C41 C50 179.9(10) . . . . ?
O3 C32 C43 C37 1.4(16) . . . . ?
O3 C32 C43 C46 179.5(10) . . . . ?
O4 C8 C11 C10 178.6(10) . . . . ?
O4 C8 C11 C27 1.1(15) . . . . ?
O4 C8 C31 C12 -0.1(15) . . . . ?
O4 C8 C31 C26 -177.9(9) . . . . ?
O5 C7 C36 C20 176.9(10) . . . . ?
O5 C7 C36 C27 -2.5(15) . . . . ?
O6 C23 C35 C33 1.0(19) . . . . ?
O6 C23 C35 C48 -178.7(12) . . . . ?
O7 C15 C22 C29 -169.8(11) . . . . ?
O7 C15 C22 C49 13.7(18) . . . . ?
O8 C21 C34 C33 0.6(17) . . . . ?
O8 C21 C34 C38 178.9(11) . . . . ?
O8 C21 C47 C55 -179.1(10) . . . . ?
O8 C21 C47 C57 2.0(17) . . . . ?
O9 C9 C24 C40 176.1(11) . . . . ?
O9 C9 C24 C57 -1.6(19) . . . . ?
O10 C13 C18 C25 -170.6(11) . . . . ?
O10 C13 C18 C37 10.4(18) . . . . ?
N2 C74 C77 N1 61.8(19) . . . . ?
C1 C15 C22 C29 7.0(18) . . . . ?
C1 C15 C22 C49 -169.6(11) . . . . ?
C1 C42 C56 C29 3.4(19) . . . . ?
C1 C42 C56 C69 -177.1(11) . . . . ?
C2 C9 C24 C40 -0.3(19) . . . . ?
C2 C9 C24 C57 -178.0(12) . . . . ?
C2 C44 C52 C40 -1(2) . . . . ?
C2 C44 C52 C71 -177.5(12) . . . . ?
C3 C13 C18 C25 6.2(18) . . . . ?
C3 C13 C18 C37 -172.9(11) . . . . ?
C4 C5 C30 C20 -1.6(16) . . . . ?
C4 C5 C30 C45 -179.9(9) . . . . ?
C4 C7 C36 C20 0.1(16) . . . . ?
C4 C7 C36 C27 -179.3(10) . . . . ?
C5 C4 C6 C1 -76.5(12) . . . . ?
C5 C4 C7 O5 -176.4(9) . . . . ?
C5 C4 C7 C36 0.4(16) . . . . ?
C5 C30 C45 C61 -51.0(12) . . . . ?
C5 C30 C45 C63 -172.5(10) . . . . ?
C5 C30 C45 C66 68.2(12) . . . . ?
C6 C1 C15 O7 -16.1(17) . . . . ?
C6 C1 C15 C22 167.1(11) . . . . ?
C6 C1 C42 C56 -172.4(12) . . . . ?
C6 C4 C5 C30 179.1(10) . . . . ?
C6 C4 C7 O5 4.8(15) . . . . ?
C6 C4 C7 C36 -178.3(10) . . . . ?
C7 C4 C5 C30 0.3(16) . . . . ?
C7 C4 C6 C1 102.3(11) . . . . ?
C8 C11 C27 C36 -99.6(11) . . . . ?
C9 C2 C19 C3 103.6(13) . . . . ?
C9 C2 C44 C52 1(2) . . . . ?
C9 C24 C40 C52 0(2) . . . . ?
C9 C24 C57 C47 91.3(15) . . . . ?
C10 C11 C27 C36 82.9(13) . . . . ?
C10 C39 C62 C70 -43.6(13) . . . . ?
C10 C39 C62 C76 77.5(12) . . . . ?
C10 C39 C62 C80 -163.4(11) . . . . ?
C11 C8 C31 C12 177.7(9) . . . . ?
C11 C8 C31 C26 -0.1(15) . . . . ?
C11 C10 C39 C26 0.1(16) . . . . ?
C11 C10 C39 C62 -174.6(10) . . . . ?
C11 C27 C36 C7 93.2(12) . . . . ?
C11 C27 C36 C20 -86.2(13) . . . . ?
C12 C41 C50 C54 179.8(10) . . . . ?
C13 C3 C17 C16 1.0(19) . . . . ?
C13 C3 C19 C2 -90.3(13) . . . . ?
C13 C18 C25 C16 1(2) . . . . ?
C13 C18 C37 C43 -102.2(13) . . . . ?
C14 C23 C35 C33 178.2(12) . . . . ?
C14 C23 C35 C48 -2(2) . . . . ?
C14 C28 C51 C48 0.6(19) . . . . ?
C14 C28 C51 C60 -178.7(11) . . . . ?
C15 C1 C6 C4 -84.4(13) . . . . ?
C15 C1 C42 C56 2.3(19) . . . . ?
C15 C22 C29 C56 -1(2) . . . . ?
C15 C22 C49 C14 -106.1(14) . . . . ?
C17 C3 C13 O10 169.7(11) . . . . ?
C17 C3 C13 C18 -7.0(18) . . . . ?
C17 C3 C19 C2 86.6(13) . . . . ?
C17 C16 C25 C18 -6.5(19) . . . . ?
C17 C16 C58 C64 145.0(12) . . . . ?
C17 C16 C58 C72 22.5(15) . . . . ?
C17 C16 C58 C85 -97.0(13) . . . . ?
C18 C37 C43 C32 95.5(12) . . . . ?
C18 C37 C43 C46 -82.6(14) . . . . ?
C19 C2 C9 O9 4.3(18) . . . . ?
C19 C2 C9 C24 -179.4(11) . . . . ?
C19 C2 C44 C52 -179.9(12) . . . . ?
C19 C3 C13 O10 -13.3(18) . . . . ?
C19 C3 C13 C18 169.9(11) . . . . ?
C19 C3 C17 C16 -176.0(12) . . . . ?
C20 C30 C45 C61 130.9(11) . . . . ?
C20 C30 C45 C63 9.4(14) . . . . ?
C20 C30 C45 C66 -110.0(12) . . . . ?
C21 C34 C38 C59 1.2(19) . . . . ?
C21 C47 C55 C59 -0.8(18) . . . . ?
C21 C47 C57 C24 -96.4(14) . . . . ?
C22 C29 C56 C42 -4.0(19) . . . . ?
C22 C29 C56 C69 176.5(11) . . . . ?
C23 C14 C28 C51 0(2) . . . . ?
C23 C14 C49 C22 99.7(14) . . . . ?
C23 C35 C48 C51 2(2) . . . . ?
C24 C40 C52 C44 0(2) . . . . ?
C24 C40 C52 C71 176.9(12) . . . . ?
C25 C16 C17 C3 5.6(19) . . . . ?
C25 C16 C58 C64 -41.9(14) . . . . ?
C25 C16 C58 C72 -164.3(12) . . . . ?
C25 C16 C58 C85 76.2(14) . . . . ?
C25 C18 C37 C43 78.7(15) . . . . ?
C26 C39 C62 C70 142.1(11) . . . . ?
C26 C39 C62 C76 -96.7(13) . . . . ?
C26 C39 C62 C80 22.4(14) . . . . ?
C28 C14 C23 O6 177.8(12) . . . . ?
C28 C14 C23 C35 1(2) . . . . ?
C28 C14 C49 C22 -80.2(15) . . . . ?
C28 C51 C60 C65 -120.1(13) . . . . ?
C28 C51 C60 C67 -0.7(15) . . . . ?
C28 C51 C60 C73 118.9(13) . . . . ?
C29 C22 C49 C14 77.4(15) . . . . ?
C29 C56 C69 C78 -4.9(16) . . . . ?
C29 C56 C69 C88 116.8(14) . . . . ?
C29 C56 C69 C89 -123.2(14) . . . . ?
C30 C20 C36 C7 -1.5(17) . . . . ?
C30 C20 C36 C27 177.9(10) . . . . ?
C31 C8 C11 C10 0.9(15) . . . . ?
C31 C8 C11 C27 -176.7(9) . . . . ?
C31 C12 C41 C32 -97.0(12) . . . . ?
C31 C12 C41 C50 85.6(13) . . . . ?
C31 C26 C39 C10 0.8(16) . . . . ?
C31 C26 C39 C62 175.3(10) . . . . ?
C32 C41 C50 C54 2.4(17) . . . . ?
C32 C43 C46 C54 -1.0(17) . . . . ?
C33 C34 C38 C59 179.5(12) . . . . ?
C33 C35 C48 C51 -177.7(12) . . . . ?
C34 C21 C47 C55 2.7(17) . . . . ?
C34 C21 C47 C57 -176.1(11) . . . . ?
C34 C33 C35 C23 -97.6(15) . . . . ?
C34 C33 C35 C48 82.1(15) . . . . ?
C34 C38 C59 C55 1(2) . . . . ?
C34 C38 C59 C68 178.4(11) . . . . ?
C35 C33 C34 C21 94.7(14) . . . . ?
C35 C33 C34 C38 -83.6(14) . . . . ?
C35 C48 C51 C28 -1.5(19) . . . . ?
C35 C48 C51 C60 177.9(11) . . . . ?
C36 C20 C30 C5 2.2(16) . . . . ?
C36 C20 C30 C45 -179.6(10) . . . . ?
C37 C18 C25 C16 179.9(12) . . . . ?
C37 C43 C46 C54 177.0(10) . . . . ?
C38 C59 C68 C91 17.5(16) . . . . ?
C38 C59 C68 C92 -102.1(14) . . . . ?
C38 C59 C68 C93 137.3(14) . . . . ?
C39 C10 C11 C8 -0.9(17) . . . . ?
C39 C10 C11 C27 176.6(10) . . . . ?
C39 C26 C31 C8 -0.8(17) . . . . ?
C39 C26 C31 C12 -178.7(10) . . . . ?
C40 C24 C57 C47 -86.4(16) . . . . ?
C40 C52 C71 C86 -97.2(14) . . . . ?
C40 C52 C71 C87 144.9(14) . . . . ?
C40 C52 C71 C90 21.5(16) . . . . ?
C41 C12 C31 C8 92.7(13) . . . . ?
C41 C12 C31 C26 -89.5(12) . . . . ?
C41 C32 C43 C37 -178.3(10) . . . . ?
C41 C32 C43 C46 -0.2(16) . . . . ?
C41 C50 C54 C46 -3.6(17) . . . . ?
C41 C50 C54 C53 179.3(10) . . . . ?
C42 C1 C6 C4 90.2(13) . . . . ?
C42 C1 C15 O7 169.2(11) . . . . ?
C42 C1 C15 C22 -7.5(17) . . . . ?
C42 C56 C69 C78 175.7(12) . . . . ?
C42 C56 C69 C88 -62.7(15) . . . . ?
C42 C56 C69 C89 57.3(14) . . . . ?
C43 C32 C41 C12 -177.9(10) . . . . ?
C43 C32 C41 C50 -0.4(15) . . . . ?
C43 C46 C54 C50 2.8(17) . . . . ?
C43 C46 C54 C53 179.9(10) . . . . ?
C44 C2 C9 O9 -176.6(11) . . . . ?
C44 C2 C9 C24 -0.3(18) . . . . ?
C44 C2 C19 C3 -75.5(14) . . . . ?
C44 C52 C71 C86 79.0(14) . . . . ?
C44 C52 C71 C87 -38.9(15) . . . . ?
C44 C52 C71 C90 -162.3(13) . . . . ?
C47 C21 C34 C33 178.8(11) . . . . ?
C47 C21 C34 C38 -2.9(17) . . . . ?
C47 C55 C59 C38 -0.8(19) . . . . ?
C47 C55 C59 C68 -178.7(11) . . . . ?
C48 C51 C60 C65 60.6(14) . . . . ?
C48 C51 C60 C67 180.0(12) . . . . ?
C48 C51 C60 C73 -60.3(14) . . . . ?
C49 C14 C23 O6 -2.1(19) . . . . ?
C49 C14 C23 C35 -179.2(12) . . . . ?
C49 C14 C28 C51 179.7(12) . . . . ?
C49 C22 C29 C56 175.6(12) . . . . ?
C55 C47 C57 C24 84.8(14) . . . . ?
C55 C59 C68 C91 -164.7(13) . . . . ?
C55 C59 C68 C92 75.7(14) . . . . ?
C55 C59 C68 C93 -44.9(15) . . . . ?
C57 C24 C40 C52 178.0(13) . . . . ?
C57 C47 C55 C59 178.1(11) . . . . ?
C58 C16 C17 C3 179.0(11) . . . . ?
C58 C16 C25 C18 179.8(11) . . . . ?
C81 C53 C54 C46 23.0(14) . . . . ?
C81 C53 C54 C50 -160.0(12) . . . . ?
C82 C53 C54 C46 142.1(12) . . . . ?
C82 C53 C54 C50 -40.9(14) . . . . ?
C83 C53 C54 C46 -99.0(12) . . . . ?
C83 C53 C54 C50 78.0(13) . . . . ?

loop_
_platon_squeeze_void_nr
_platon_squeeze_void_average_x
_platon_squeeze_void_average_y
_platon_squeeze_void_average_z
_platon_squeeze_void_volume
_platon_squeeze_void_count_electrons
_platon_squeeze_void_content
1 0.000 0.000 0.500 448 63 ' '
2 0.000 0.500 0.500 165 39 ' '
3 0.500 0.500 0.000 127 37 ' '
4 0.298 0.929 0.813 7 1 ' '
5 0.333 0.802 0.783 10 0 ' '
6 0.500 1.000 1.000 132 32 ' '
7 0.667 0.198 0.217 10 0 ' '
8 0.702 0.071 0.187 7 1 ' '
